data_7245141
loop_
_publ_author_name
'Wang, Xiu-Li'
'Zhang, Yue'
'Chen, Yong-Zhen'
'Wang, Yue'
'Wang, Xiang'

_publ_section_title
;
 Two polymolybdate-directed Zn(ii) complexes tuned by a new
 bis-pyridine-bis-amide ligand with a diphenylketone spacer for efficient
 ampere sensing and dye adsorption
;
_journal_name_full CrystEngComm
_journal_paper_doi 10.1039/D2CE00697A
_journal_year 2022
_chemical_formula_moiety 'C50 H40 Cr2 Mo12 N8 O56 Zn, Cr2 H8 Mo12 O52 Zn, 4(C25 H18 N4 O3), 4(H2 O), 3.5(O)'
_chemical_formula_sum 'C150 H128 Cr4 Mo24 N24 O128 Zn2'
_chemical_formula_weight 6956.06
_space_group_crystal_system triclinic
_space_group_IT_number 2
_space_group_name_Hall '-P 1'
_space_group_name_H-M_alt 'P -1'
_atom_sites_solution_hydrogens mixed
_atom_sites_solution_primary dual
_audit_creation_date 2021-09-09
_audit_creation_method
;
Olex2 1.3-alpha
(compiled 2020.11.12 svn.r5f609507 for OlexSys, GUI svn.r6272)
;
_audit_update_record
;
2021-12-04 deposited with the CCDC.	2022-06-21 downloaded from the CCDC.
;
_cell_angle_alpha 81.3870(10)
_cell_angle_beta 76.8240(10)
_cell_angle_gamma 89.5660(10)
_cell_formula_units_Z 1
_cell_length_a 12.0142(5)
_cell_length_b 19.6645(9)
_cell_length_c 22.4864(11)
_cell_measurement_reflns_used 4631
_cell_measurement_temperature 296.15
_cell_measurement_theta_max 25.127
_cell_measurement_theta_min 1.628
_cell_volume 5112.3(4)
_computing_cell_refinement 'SAINT+ Ver. 2016.5-0 (Bruker-AXS, 2016)'
_computing_data_collection 'APEX3 Ver. 2016.5-0 (Bruker-AXS, 2016)'
_computing_data_reduction 'SAINT+ Ver. 2016.5-0 (Bruker-AXS, 2016)'
_computing_molecular_graphics 'OLEX2 (Dolomanov et al., 2009)'
_computing_publication_material 'OLEX2 (Dolomanov et al., 2009)'
_computing_structure_refinement 'XL (Sheldrick, 2015b)'
_computing_structure_solution 'XT (Sheldrick, 2015a)'
_diffrn_ambient_temperature 296.15
_diffrn_detector 'charge-coupled device (CCD) area detector'
_diffrn_detector_area_resol_mean 7.9
_diffrn_detector_type 'Bruker APEX II'
_diffrn_measured_fraction_theta_full 1.000
_diffrn_measured_fraction_theta_max 0.992
_diffrn_measurement_device 'three-circle diffractometer'
_diffrn_measurement_device_type 'Bruker APEX II Quazar'
_diffrn_measurement_method '0.5\% \w and 0.5\% \f scans'
_diffrn_radiation_collimation 'focusing mirrors'
_diffrn_radiation_detector 'Bruker APEX II'
_diffrn_radiation_monochromator 'mirror optics'
_diffrn_radiation_probe x-ray
_diffrn_radiation_type 'Mo K\a'
_diffrn_radiation_wavelength 0.71073
_diffrn_radiation_xray_symbol K-L~3~
_diffrn_reflns_av_R_equivalents 0.0330
_diffrn_reflns_av_unetI/netI 0.0777
_diffrn_reflns_Laue_measured_fraction_full 1.000
_diffrn_reflns_Laue_measured_fraction_max 0.992
_diffrn_reflns_limit_h_max 16
_diffrn_reflns_limit_h_min -9
_diffrn_reflns_limit_k_max 26
_diffrn_reflns_limit_k_min -26
_diffrn_reflns_limit_l_max 30
_diffrn_reflns_limit_l_min -24
_diffrn_reflns_number 38346
_diffrn_reflns_point_group_measured_fraction_full 1.000
_diffrn_reflns_point_group_measured_fraction_max 0.992
_diffrn_reflns_theta_full 25.242
_diffrn_reflns_theta_max 28.379
_diffrn_reflns_theta_min 0.941
_diffrn_source 'microfocus sealed X-ray tube'
_diffrn_source_current 30.0
_diffrn_source_power 1.2
_diffrn_source_type 'Incoatec I\ms'
_diffrn_source_voltage 40.0
_diffrn_standards_number 0
_exptl_absorpt_coefficient_mu 1.965
_exptl_absorpt_correction_T_max 0.87
_exptl_absorpt_correction_T_min 0.86
_exptl_absorpt_correction_type multi-scan
_exptl_absorpt_process_details
;
SADABS-2016/2 (Krause et al., 2015) was used for absorption correction.
;
_exptl_crystal_colour green
_exptl_crystal_colour_primary green
_exptl_crystal_density_diffrn 2.259
_exptl_crystal_density_method 'not measured'
_exptl_crystal_description block
_exptl_crystal_F_000 3384
_exptl_crystal_size_max 0.24
_exptl_crystal_size_mid 0.22
_exptl_crystal_size_min 0.2
_refine_diff_density_max 1.124
_refine_diff_density_min -2.299
_refine_diff_density_rms 0.188
_refine_ls_extinction_method none
_refine_ls_goodness_of_fit_ref 1.008
_refine_ls_hydrogen_treatment constr
_refine_ls_matrix_type full
_refine_ls_number_parameters 1511
_refine_ls_number_reflns 25399
_refine_ls_number_restraints 2
_refine_ls_restrained_S_all 1.008
_refine_ls_R_factor_all 0.1016
_refine_ls_R_factor_gt 0.0510
_refine_ls_shift/su_max 0.001
_refine_ls_shift/su_mean 0.000
_refine_ls_structure_factor_coef Fsqd
_refine_ls_weighting_details 'w=1/[\s^2^(Fo^2^)+(0.0606P)^2^] where P=(Fo^2^+2Fc^2^)/3'
_refine_ls_weighting_scheme calc
_refine_ls_wR_factor_gt 0.1175
_refine_ls_wR_factor_ref 0.1456
_reflns_Friedel_coverage 0.000
_reflns_number_gt 15341
_reflns_number_total 25399
_reflns_threshold_expression 'I > 2\s(I)'
_cod_data_source_file d2ce00697a2.cif
_cod_data_source_block 2
_cod_original_cell_volume 5112.4(4)
_cod_database_code 7245141
_shelx_shelxl_version_number 2018/3
_shelx_space_group_comment
;
The symmetry employed for this shelxl refinement is uniquely defined
by the following loop, which should always be used as a source of
symmetry information in preference to the above space-group names.
They are only intended as comments.
;
_olex2_refinement_description
;
1. Fixed Uiso
 At 1.2 times of:
  All C(H) groups, All N(H) groups
 At 1.5 times of:
  All O(H,H) groups
2. Restrained distances
 Zn1-H1WA \\sim Zn1-H1WB
 with sigma of 0.02
 Zn2-H2WA \\sim Zn2-H2WB
 with sigma of 0.02
3. Others
 Fixed Sof: O7W(0.75)
4.a Free rotating group:
 O1W(H1WA,H1WB), O2W(H2WA,H2WB), O5W(H5WA,H5WB), O29(H29A,H29B)
4.b Rotating group:
 O3W(H3WA,H3WB)
4.c Aromatic/amide H refined with riding coordinates:
 N1(H1), N10(H10), N12(H12A), N3(H3), C4(H4), C10(H10A), N9(H9A), C12(H12),
 C14(H14), C24(H24), C30(H30), C32(H32), C38(H38), C40(H40), C42(H42), C44(H44),
  C46(H46), C48(H48), C50(H50), C56(H56), C58(H58), C60(H60), C62(H62),
 C64(H64), C66(H66), C68(H68), C70(H70), C74(H74), C19(H19), C39(H39), C5(H5),
 C41(H41), C43(H43), C45(H45), C47(H47), C3(H3A), C49(H49), C51(H51), C53(H53),
 C27(H27), C7(H7), C57(H57), C59(H59), C15(H15), C63(H63), C2(H2), C65(H65),
 N11(H11), C33(H33), C69(H69), C35(H35), C71(H71), C9(H9), C73(H73)
;
_olex2_submission_special_instructions 'No special instructions were received'

loop_
_space_group_symop_operation_xyz
'x, y, z'
'-x, -y, -z'

loop_
_atom_site_label
_atom_site_type_symbol
_atom_site_fract_x
_atom_site_fract_y
_atom_site_fract_z
_atom_site_U_iso_or_equiv
_atom_site_adp_type
_atom_site_occupancy
_atom_site_site_symmetry_order
_atom_site_calc_flag
_atom_site_refinement_flags_posn
_atom_site_refinement_flags_adp
_atom_site_refinement_flags_occupancy
_atom_site_disorder_assembly
_atom_site_disorder_group
Mo1 Mo -0.26552(4) 0.10090(3) 0.78696(3) 0.01672(12) Uani 1 1 d . . . . .
Mo4 Mo 0.08306(4) 0.34615(3) 0.61072(3) 0.01760(12) Uani 1 1 d . . . . .
Mo6 Mo -0.13620(4) 0.20710(3) 0.85087(3) 0.01816(12) Uani 1 1 d . . . . .
Mo8 Mo 0.02876(4) 0.34201(3) 0.75613(3) 0.01685(12) Uani 1 1 d . . . . .
Mo10 Mo 0.23326(4) 0.10761(3) 0.78711(3) 0.01777(12) Uani 1 1 d . . . . .
Mo12 Mo -0.21059(4) 0.11182(3) 0.63461(3) 0.01838(12) Uani 1 1 d . . . . .
Mo3 Mo -0.04499(5) 0.23870(3) 0.54454(3) 0.01976(13) Uani 1 1 d . . . . .
Mo7 Mo 0.58184(4) 0.35616(3) 0.61756(3) 0.01957(13) Uani 1 1 d . . . . .
Mo2 Mo 0.53432(5) 0.33716(3) 0.76462(3) 0.01980(13) Uani 1 1 d . . . . .
Mo9 Mo 0.29903(5) 0.11309(3) 0.63624(3) 0.01964(13) Uani 1 1 d . . . . .
Mo5 Mo 0.34054(5) 0.22523(3) 0.85239(3) 0.02015(13) Uani 1 1 d . . . . .
Mo11 Mo 0.47351(5) 0.23258(3) 0.54635(3) 0.02411(14) Uani 1 1 d . . . . .
Zn1 Zn 0.000000 0.500000 0.500000 0.0223(2) Uani 1 2 d DS . P . .
Zn2 Zn 0.500000 0.500000 0.500000 0.0374(3) Uani 1 2 d DS . P . .
Cr1 Cr -0.09001(8) 0.22800(5) 0.69772(4) 0.01217(19) Uani 1 1 d . . . . .
Cr2 Cr 0.41241(8) 0.23217(5) 0.69935(5) 0.0152(2) Uani 1 1 d . . . . .
O22 O 0.5629(3) 0.2742(2) 0.6948(2) 0.0175(9) Uani 1 1 d . . . . .
O4 O 0.0601(3) 0.2701(2) 0.68926(19) 0.0164(9) Uani 1 1 d . . . . .
O6 O -0.0892(3) 0.15351(19) 0.76713(19) 0.0161(9) Uani 1 1 d . . . . .
O8 O -0.1361(3) 0.28419(19) 0.76535(18) 0.0140(9) Uani 1 1 d . . . . .
O10 O 0.4167(3) 0.2989(2) 0.6238(2) 0.0202(10) Uani 1 1 d . . . . .
O12 O -0.0443(3) 0.16751(19) 0.63424(19) 0.0171(9) Uani 1 1 d . . . . .
O14 O -0.2478(3) 0.18881(19) 0.70607(19) 0.0156(9) Uani 1 1 d . . . . .
O16 O 0.4043(3) 0.1627(2) 0.77443(19) 0.0172(9) Uani 1 1 d . . . . .
O18 O -0.0967(3) 0.29859(19) 0.62724(19) 0.0166(9) Uani 1 1 d . . . . .
O20 O 0.4631(3) 0.1675(2) 0.6399(2) 0.0191(9) Uani 1 1 d . . . . .
O1 O 0.0413(4) 0.4132(2) 0.5612(2) 0.0224(10) Uani 1 1 d . . . . .
O24 O -0.1976(3) 0.1977(2) 0.5767(2) 0.0214(10) Uani 1 1 d . . . . .
O26 O 0.2564(3) 0.1930(2) 0.7021(2) 0.0182(9) Uani 1 1 d . . . . .
O28 O -0.1971(3) 0.0642(2) 0.7139(2) 0.0202(10) Uani 1 1 d . . . . .
O30 O 0.4976(4) 0.2596(2) 0.8266(2) 0.0226(10) Uani 1 1 d . . . . .
O32 O -0.0880(4) 0.1384(2) 0.8923(2) 0.0287(11) Uani 1 1 d . . . . .
O34 O -0.2742(3) 0.1740(2) 0.8382(2) 0.0197(9) Uani 1 1 d . . . . .
O36 O 0.5224(4) 0.3987(2) 0.6859(2) 0.0236(10) Uani 1 1 d . . . . .
O38 O 0.3591(3) 0.2945(2) 0.7597(2) 0.0202(10) Uani 1 1 d . . . . .
O40 O 0.3100(4) 0.0684(2) 0.7180(2) 0.0224(10) Uani 1 1 d . . . . .
O42 O 0.0207(3) 0.2517(2) 0.81783(19) 0.0181(9) Uani 1 1 d . . . . .
O44 O 0.2064(3) 0.1878(2) 0.8310(2) 0.0201(10) Uani 1 1 d . . . . .
O46 O 0.0931(3) 0.2759(2) 0.56078(19) 0.0208(10) Uani 1 1 d . . . . .
O48 O 0.0144(3) 0.3939(2) 0.6822(2) 0.0197(9) Uani 1 1 d . . . . .
O50 O 0.2607(4) 0.0475(2) 0.8445(2) 0.0260(11) Uani 1 1 d . . . . .
O52 O 0.2256(3) 0.3631(2) 0.6051(2) 0.0259(11) Uani 1 1 d . . . . .
O54 O -0.3518(3) 0.0948(2) 0.6388(2) 0.0262(11) Uani 1 1 d . . . . .
O56 O 0.6146(3) 0.2740(2) 0.5680(2) 0.0235(10) Uani 1 1 d . . . . .
O58 O 0.0938(3) 0.0911(2) 0.7862(2) 0.0265(11) Uani 1 1 d . . . . .
O60 O -0.2363(4) 0.0345(2) 0.8393(2) 0.0271(11) Uani 1 1 d . . . . .
O62 O 0.4617(4) 0.3991(2) 0.8048(2) 0.0280(11) Uani 1 1 d . . . . .
O2 O 0.5393(4) 0.4146(2) 0.5618(2) 0.0302(11) Uani 1 1 d . . . . .
O27 O 0.7270(4) 0.3713(2) 0.6055(2) 0.0285(11) Uani 1 1 d . . . . .
O33 O 0.1561(4) 0.0999(2) 0.6401(2) 0.0278(11) Uani 1 1 d . . . . .
O17 O -0.0473(4) 0.3917(2) 0.8066(2) 0.0263(11) Uani 1 1 d . . . . .
O35 O 0.3239(4) 0.1925(2) 0.5723(2) 0.0263(11) Uani 1 1 d . . . . .
O9 O -0.1368(4) 0.0581(2) 0.5891(2) 0.0296(11) Uani 1 1 d . . . . .
O37 O 0.1696(4) 0.3557(2) 0.7565(2) 0.0272(11) Uani 1 1 d . . . . .
O19 O 0.2771(4) 0.2896(2) 0.8899(2) 0.0332(12) Uani 1 1 d . . . . .
O39 O -0.4092(3) 0.0913(2) 0.7904(2) 0.0259(11) Uani 1 1 d . . . . .
O5 O -0.2511(4) 0.8940(2) 0.6639(2) 0.0362(13) Uani 1 1 d . . . . .
O1W O 0.1366(4) 0.5557(2) 0.5181(3) 0.0336(12) Uani 1 1 d G . . . .
H1WA H 0.095299 0.570180 0.549370 0.050 Uiso 1 1 d DG U . . .
H1WB H 0.137562 0.588111 0.488306 0.050 Uiso 1 1 d DG U . . .
O21 O 0.6750(4) 0.3518(2) 0.7643(2) 0.0306(12) Uani 1 1 d . . . . .
O43 O -0.0803(4) 0.3059(2) 0.4960(2) 0.0321(12) Uani 1 1 d . . . . .
O11 O -0.1883(4) 0.2608(2) 0.9031(2) 0.0339(12) Uani 1 1 d . . . . .
O45 O 0.3567(4) 0.1611(3) 0.9084(2) 0.0377(13) Uani 1 1 d . . . . .
O23 O 0.0168(4) 0.1818(2) 0.4984(2) 0.0318(12) Uani 1 1 d . . . . .
O47 O 0.5525(4) 0.1739(2) 0.5086(2) 0.0355(12) Uani 1 1 d . . . . .
O3 O 0.7293(4) 0.4468(3) -0.0393(2) 0.0368(13) Uani 1 1 d . . . . .
O49 O 0.3703(4) 0.0517(2) 0.5976(2) 0.0283(11) Uani 1 1 d . . . . .
O25 O 1.2668(4) 0.3919(3) 0.0816(2) 0.0402(14) Uani 1 1 d . . . . .
O51 O 1.3883(4) 0.1942(2) 0.0286(3) 0.0474(16) Uani 1 1 d . . . . .
N1 N 1.2959(5) 0.1101(3) 0.1034(3) 0.0308(15) Uani 1 1 d . . . . .
H1 H 1.299029 0.067398 0.118183 0.037 Uiso 1 1 calc R U . . .
N4 N 1.6818(5) 0.0149(3) 0.0151(3) 0.0298(14) Uani 1 1 d . . . . .
O13 O 0.4542(5) 0.2986(3) 0.4917(2) 0.0411(13) Uani 1 1 d . . . . .
O53 O -0.7869(4) 0.7966(2) 0.9196(3) 0.0454(15) Uani 1 1 d . . . . .
N6 N 0.1230(5) 0.4645(3) 0.4256(3) 0.0268(13) Uani 1 1 d . . . . .
N8 N 1.6279(5) 0.2956(3) -0.0192(3) 0.0321(14) Uani 1 1 d . . . . .
O2W O 0.3293(4) 0.4761(3) 0.5250(3) 0.0534(17) Uani 1 1 d G . . . .
H2WA H 0.296695 0.446849 0.555796 0.080 Uiso 1 1 d DG U . . .
H2WB H 0.275903 0.501907 0.517013 0.080 Uiso 1 1 d DG U . . .
N10 N 0.4129(5) 0.4389(3) 0.2268(3) 0.0286(14) Uani 1 1 d . . . . .
H10 H 0.351323 0.457202 0.219356 0.034 Uiso 1 1 calc R U . . .
N12 N -0.7238(4) 0.8990(3) 0.8588(3) 0.0256(13) Uani 1 1 d . . . . .
H12A H -0.741373 0.941606 0.853191 0.031 Uiso 1 1 calc R U . . .
N3 N 1.2254(4) 0.3639(3) -0.0056(3) 0.0289(14) Uani 1 1 d . . . . .
H3 H 1.255606 0.346664 -0.038323 0.035 Uiso 1 1 calc R U . . .
O55 O 0.4015(4) 0.1780(3) 0.4082(3) 0.0498(16) Uani 1 1 d . . . . .
O7 O 0.8908(5) 0.3063(3) 0.2008(3) 0.0538(17) Uani 1 1 d . . . . .
N7 N -1.1146(5) 0.9479(3) 0.9790(3) 0.0323(14) Uani 1 1 d . . . . .
C1 C -0.9111(5) 0.8909(3) 0.9276(3) 0.0229(14) Uani 1 1 d . . . . .
N2 N 0.1744(5) -0.0233(3) 0.5328(3) 0.0343(15) Uani 1 1 d . . . . .
C4 C 1.5975(6) -0.0080(3) 0.0620(3) 0.0277(16) Uani 1 1 d . . . . .
H4 H 1.604627 -0.050199 0.085625 0.033 Uiso 1 1 calc R U . . .
C6 C 1.4862(5) 0.0900(3) 0.0430(3) 0.0231(14) Uani 1 1 d . . . . .
C8 C -0.2993(6) 0.8464(3) 0.7009(3) 0.0278(16) Uani 1 1 d . . . . .
C10 C -1.0745(6) 0.8943(4) 1.0113(3) 0.0362(18) Uani 1 1 d . . . . .
H10A H -1.114819 0.877467 1.051256 0.043 Uiso 1 1 calc R U . . .
N9 N 0.5308(5) 0.0955(3) 0.3905(3) 0.0352(15) Uani 1 1 d . . . . .
H9A H 0.541313 0.052227 0.399180 0.042 Uiso 1 1 calc R U . . .
C12 C 1.4682(6) 0.3475(3) -0.0499(3) 0.0284(16) Uani 1 1 d . . . . .
H12 H 1.432420 0.366195 -0.080952 0.034 Uiso 1 1 calc R U . . .
C14 C 1.6708(6) 0.0759(4) -0.0199(4) 0.0367(19) Uani 1 1 d . . . . .
H14 H 1.730081 0.092356 -0.053414 0.044 Uiso 1 1 calc R U . . .
C16 C 1.4140(6) 0.3443(3) 0.0127(3) 0.0260(15) Uani 1 1 d . . . . .
O3W O 0.4766(5) 0.5659(3) 0.5679(3) 0.0606(18) Uani 1 1 d . . . . .
H3WA H 0.519385 0.553651 0.600420 0.091 Uiso 1 1 d R U . . .
H3WB H 0.507511 0.613952 0.554063 0.091 Uiso 1 1 d R U . . .
C18 C 1.1982(6) 0.1451(3) 0.1303(4) 0.0287(16) Uani 1 1 d . . . . .
C20 C -0.6186(5) 0.8816(3) 0.8219(3) 0.0225(14) Uani 1 1 d . . . . .
C22 C 0.8812(5) 0.4141(3) 0.0081(3) 0.0239(15) Uani 1 1 d . . . . .
C24 C -0.9548(5) 0.9459(3) 0.8953(4) 0.0302(17) Uani 1 1 d . . . . .
H24 H -0.916001 0.964568 0.855549 0.036 Uiso 1 1 calc R U . . .
C26 C -0.2426(5) 0.7785(3) 0.7072(3) 0.0247(15) Uani 1 1 d . . . . .
N5 N 0.3034(6) 0.4712(3) 0.7610(4) 0.0458(19) Uani 1 1 d . . . . .
C28 C 0.3074(6) 0.4330(3) 0.3333(3) 0.0283(16) Uani 1 1 d . . . . .
C30 C 1.1534(6) 0.2013(3) 0.0971(4) 0.0338(18) Uani 1 1 d . . . . .
H30 H 1.188193 0.217854 0.056184 0.041 Uiso 1 1 calc R U . . .
C32 C -1.0575(6) 0.9730(4) 0.9229(4) 0.0328(18) Uani 1 1 d . . . . .
H32 H -1.086742 1.010054 0.901030 0.039 Uiso 1 1 calc R U . . .
C34 C 1.3838(6) 0.1358(3) 0.0576(3) 0.0285(16) Uani 1 1 d . . . . .
C36 C 1.1102(5) 0.3823(3) 0.0006(3) 0.0271(16) Uani 1 1 d . . . . .
C38 C 1.0513(6) 0.1538(4) 0.2202(4) 0.0314(17) Uani 1 1 d . . . . .
H38 H 1.017936 0.138974 0.261664 0.038 Uiso 1 1 calc R U . . .
C40 C 0.9368(5) 0.4286(3) 0.0520(3) 0.0283(16) Uani 1 1 d . . . . .
H40 H 0.896727 0.449292 0.084757 0.034 Uiso 1 1 calc R U . . .
C42 C 1.0502(6) 0.4134(3) 0.0493(3) 0.0271(15) Uani 1 1 d . . . . .
H42 H 1.085799 0.423819 0.079560 0.033 Uiso 1 1 calc R U . . .
C44 C -0.4891(6) 0.8026(3) 0.7726(3) 0.0279(16) Uani 1 1 d . . . . .
H44 H -0.471470 0.757836 0.765814 0.034 Uiso 1 1 calc R U . . .
C46 C 0.5963(6) 0.3933(3) 0.1769(3) 0.0287(16) Uani 1 1 d . . . . .
H46 H 0.600978 0.365474 0.213461 0.034 Uiso 1 1 calc R U . . .
C48 C -0.4397(5) 0.9228(3) 0.7537(3) 0.0266(15) Uani 1 1 d . . . . .
H48 H -0.389268 0.959245 0.734168 0.032 Uiso 1 1 calc R U . . .
C50 C 1.5762(6) 0.3219(4) -0.0635(3) 0.0350(18) Uani 1 1 d . . . . .
H50 H 1.613959 0.322911 -0.104612 0.042 Uiso 1 1 calc R U . . .
C52 C 0.6223(6) 0.1349(4) 0.3508(3) 0.0316(17) Uani 1 1 d . . . . .
O59 O 0.0748(6) 0.6056(4) 0.6345(3) 0.100(3) Uani 1 1 d . . . . .
C54 C -0.8006(6) 0.8566(3) 0.9022(3) 0.0250(15) Uani 1 1 d . . . . .
C56 C 0.2418(6) 0.4902(4) 0.3232(3) 0.0311(17) Uani 1 1 d . . . . .
H56 H 0.257970 0.519211 0.285397 0.037 Uiso 1 1 calc R U . . .
C58 C -0.5918(6) 0.8146(3) 0.8109(3) 0.0267(16) Uani 1 1 d . . . . .
H58 H -0.643319 0.778345 0.829354 0.032 Uiso 1 1 calc R U . . .
C60 C 1.5748(6) 0.1138(4) -0.0072(4) 0.0363(19) Uani 1 1 d . . . . .
H60 H 1.568815 0.155287 -0.032037 0.044 Uiso 1 1 calc R U . . .
C62 C -0.0974(6) 0.7056(4) 0.6603(3) 0.0323(17) Uani 1 1 d . . . . .
H62 H -0.046668 0.694626 0.625392 0.039 Uiso 1 1 calc R U . . .
C64 C 1.4980(6) 0.0281(3) 0.0779(3) 0.0298(16) Uani 1 1 d . . . . .
H64 H 1.440286 0.010604 0.111785 0.036 Uiso 1 1 calc R U . . .
C66 C 0.4953(6) 0.4752(3) 0.1195(3) 0.0285(16) Uani 1 1 d . . . . .
H66 H 0.432248 0.502462 0.117702 0.034 Uiso 1 1 calc R U . . .
C68 C 0.1517(6) 0.5033(3) 0.3704(3) 0.0283(16) Uani 1 1 d . . . . .
H68 H 0.108456 0.541721 0.363009 0.034 Uiso 1 1 calc R U . . .
C70 C 0.5800(5) 0.4750(3) 0.0676(3) 0.0266(15) Uani 1 1 d . . . . .
H70 H 0.573524 0.502006 0.030974 0.032 Uiso 1 1 calc R U . . .
C72 C 0.5016(6) 0.4355(3) 0.1752(3) 0.0260(15) Uani 1 1 d . . . . .
C74 C 1.0560(6) 0.2310(3) 0.1274(4) 0.0360(19) Uani 1 1 d . . . . .
H74 H 1.024721 0.267528 0.106020 0.043 Uiso 1 1 calc R U . . .
C75 C 0.7609(6) 0.4333(3) 0.0085(3) 0.0260(15) Uani 1 1 d . . . . .
C19 C -0.1646(6) 0.7618(4) 0.6554(3) 0.0312(17) Uani 1 1 d . . . . .
H19 H -0.158211 0.789185 0.617179 0.037 Uiso 1 1 calc R U . . .
C39 C -0.2507(6) 0.7365(3) 0.7630(3) 0.0285(16) Uani 1 1 d . . . . .
H39 H -0.303109 0.746606 0.797650 0.034 Uiso 1 1 calc R U . . .
C5 C 0.1853(6) 0.4066(4) 0.4339(3) 0.0352(18) Uani 1 1 d . . . . .
H5 H 0.165071 0.376766 0.471079 0.042 Uiso 1 1 calc R U . . .
C41 C 0.2768(6) 0.3909(4) 0.3892(4) 0.0367(19) Uani 1 1 d . . . . .
H41 H 0.317934 0.351631 0.396959 0.044 Uiso 1 1 calc R U . . .
C21 C 1.2946(6) 0.3697(3) 0.0332(3) 0.0294(16) Uani 1 1 d . . . . .
C43 C 1.4699(6) 0.3191(4) 0.0577(3) 0.0318(17) Uani 1 1 d . . . . .
H43 H 1.435606 0.319409 0.099104 0.038 Uiso 1 1 calc R U . . .
C11 C -0.1045(6) 0.6653(3) 0.7167(4) 0.0311(17) Uani 1 1 d . . . . .
C45 C 0.9430(6) 0.3847(4) -0.0417(3) 0.0321(17) Uani 1 1 d . . . . .
H45 H 0.908011 0.376180 -0.072811 0.038 Uiso 1 1 calc R U . . .
C23 C 1.0047(6) 0.2082(4) 0.1877(4) 0.0319(17) Uani 1 1 d . . . . .
C47 C -0.1834(6) 0.6801(3) 0.7688(3) 0.0335(18) Uani 1 1 d . . . . .
H47 H -0.190337 0.652298 0.806831 0.040 Uiso 1 1 calc R U . . .
C3 C 0.6829(5) 0.3931(3) 0.1239(3) 0.0274(16) Uani 1 1 d . . . . .
H3A H 0.745369 0.365133 0.125302 0.033 Uiso 1 1 calc R U . . .
C49 C -0.5429(5) 0.9357(3) 0.7923(3) 0.0282(16) Uani 1 1 d . . . . .
H49 H -0.561441 0.980509 0.798280 0.034 Uiso 1 1 calc R U . . .
C25 C -0.4108(5) 0.8563(3) 0.7438(3) 0.0224(14) Uani 1 1 d . . . . .
C51 C 0.7029(6) 0.0992(4) 0.3122(4) 0.0354(18) Uani 1 1 d . . . . .
H51 H 0.694503 0.051914 0.314317 0.042 Uiso 1 1 calc R U . . .
C13 C 0.3422(6) 0.0647(4) 0.4573(3) 0.0330(17) Uani 1 1 d . . . . .
C53 C -0.9742(6) 0.8635(4) 0.9865(3) 0.0304(17) Uani 1 1 d . . . . .
H53 H -0.949067 0.825081 1.008749 0.036 Uiso 1 1 calc R U . . .
C27 C 1.0550(6) 0.3682(4) -0.0448(3) 0.0325(17) Uani 1 1 d . . . . .
H27 H 1.094800 0.347402 -0.077488 0.039 Uiso 1 1 calc R U . . .
C55 C 0.6766(5) 0.4348(3) 0.0685(3) 0.0272(16) Uani 1 1 d . . . . .
C7 C 0.2360(6) 0.0883(4) 0.4826(4) 0.040(2) Uani 1 1 d . . . . .
H7 H 0.220311 0.134766 0.475007 0.049 Uiso 1 1 calc R U . . .
O15 O 0.4897(6) 0.3879(4) 0.3045(3) 0.098(3) Uani 1 1 d . . . . .
C57 C 1.1465(6) 0.1218(4) 0.1913(4) 0.0338(18) Uani 1 1 d . . . . .
H57 H 1.175970 0.084562 0.212959 0.041 Uiso 1 1 calc R U . . .
C29 C 0.8085(6) 0.2048(4) 0.2657(4) 0.0332(17) Uani 1 1 d . . . . .
C59 C 0.7938(6) 0.1343(4) 0.2716(4) 0.0348(18) Uani 1 1 d . . . . .
H59 H 0.847622 0.109810 0.247106 0.042 Uiso 1 1 calc R U . . .
C15 C 1.5789(6) 0.2930(4) 0.0406(4) 0.0341(18) Uani 1 1 d . . . . .
H15 H 1.616954 0.273947 0.070537 0.041 Uiso 1 1 calc R U . . .
C61 C 0.9006(6) 0.2441(4) 0.2182(4) 0.0362(18) Uani 1 1 d . . . . .
C31 C 0.1377(6) 0.5432(4) 0.7179(4) 0.0354(18) Uani 1 1 d . . . . .
C63 C 0.1540(6) 0.0426(4) 0.5191(4) 0.0371(19) Uani 1 1 d . . . . .
H63 H 0.081636 0.058447 0.534658 0.044 Uiso 1 1 calc R U . . .
C2 C 0.2316(7) 0.5240(5) 0.6782(4) 0.059(3) Uani 1 1 d . . . . .
H2 H 0.238898 0.534814 0.635789 0.070 Uiso 1 1 calc R U . . .
C65 C 0.6366(6) 0.2056(4) 0.3461(4) 0.039(2) Uani 1 1 d . . . . .
H65 H 0.584358 0.229921 0.371562 0.047 Uiso 1 1 calc R U . . .
N11 N -0.0319(6) 0.6097(3) 0.7272(3) 0.0463(19) Uani 1 1 d . . . . .
H11 H -0.048840 0.586454 0.763796 0.056 Uiso 1 1 calc R U . . .
C33 C 0.3621(6) -0.0051(4) 0.4696(3) 0.0361(19) Uani 1 1 d . . . . .
H33 H 0.431817 -0.022683 0.451986 0.043 Uiso 1 1 calc R U . . .
C67 C 0.4286(7) 0.1185(4) 0.4163(4) 0.0373(19) Uani 1 1 d . . . . .
C17 C 0.4110(7) 0.4174(4) 0.2869(4) 0.040(2) Uani 1 1 d . . . . .
O5W O -0.0010(7) -0.0890(5) 0.6142(5) 0.111(3) Uani 1 1 d G . . . .
H5WA H 0.004748 -0.125034 0.597166 0.167 Uiso 1 1 d G U . . .
H5WB H -0.070371 -0.077764 0.617074 0.167 Uiso 1 1 d G U . . .
C69 C 0.2122(8) 0.4874(4) 0.8001(5) 0.056(3) Uani 1 1 d . . . . .
H69 H 0.205489 0.473467 0.842177 0.067 Uiso 1 1 calc R U . . .
C35 C 0.7272(6) 0.2397(4) 0.3041(4) 0.043(2) Uani 1 1 d . . . . .
H35 H 0.734798 0.287181 0.301193 0.052 Uiso 1 1 calc R U . . .
C71 C 0.2765(6) -0.0480(4) 0.5087(4) 0.0382(19) Uani 1 1 d . . . . .
H71 H 0.289963 -0.094595 0.518231 0.046 Uiso 1 1 calc R U . . .
C9 C 0.3169(8) 0.4881(5) 0.7013(5) 0.067(3) Uani 1 1 d . . . . .
H9 H 0.382704 0.476212 0.674465 0.081 Uiso 1 1 calc R U . . .
C73 C 0.1271(7) 0.5239(4) 0.7810(4) 0.047(2) Uani 1 1 d . . . . .
H73 H 0.063475 0.535739 0.809383 0.056 Uiso 1 1 calc R U . . .
O6W O 0.0008(10) -0.0109(6) 0.7049(7) 0.216(7) Uani 1 1 d . . . . .
O7W O 0.2919(14) 0.6571(7) 0.5662(7) 0.168(6) Uani 0.75 1 d . . P . .
C37 C 0.0537(7) 0.5890(4) 0.6911(4) 0.044(2) Uani 1 1 d . . . . .
O29 O 0.1951(7) 0.4948(3) 0.1740(3) 0.066(2) Uani 1 1 d G . . . .
H29A H 0.209886 0.496666 0.134989 0.099 Uiso 1 1 d G U . . .
H29B H 0.207978 0.535544 0.179509 0.099 Uiso 1 1 d G U . . .

loop_
_atom_site_aniso_label
_atom_site_aniso_U_11
_atom_site_aniso_U_22
_atom_site_aniso_U_33
_atom_site_aniso_U_23
_atom_site_aniso_U_13
_atom_site_aniso_U_12
Mo1 0.0119(3) 0.0153(3) 0.0205(3) 0.0031(2) -0.0024(2) -0.0005(2)
Mo4 0.0120(3) 0.0188(3) 0.0177(3) 0.0059(2) -0.0003(2) 0.0013(2)
Mo6 0.0175(3) 0.0213(3) 0.0139(3) -0.0010(2) -0.0009(2) 0.0001(2)
Mo8 0.0134(3) 0.0168(3) 0.0204(3) -0.0036(2) -0.0034(2) 0.0012(2)
Mo10 0.0144(3) 0.0165(3) 0.0214(3) -0.0006(2) -0.0037(2) 0.0026(2)
Mo12 0.0156(3) 0.0189(3) 0.0222(3) -0.0064(2) -0.0057(2) 0.0038(2)
Mo3 0.0220(3) 0.0212(3) 0.0142(3) -0.0015(2) -0.0012(2) 0.0056(2)
Mo7 0.0153(3) 0.0186(3) 0.0233(3) 0.0014(2) -0.0042(2) 0.0018(2)
Mo2 0.0159(3) 0.0204(3) 0.0254(3) -0.0062(2) -0.0079(2) 0.0046(2)
Mo9 0.0175(3) 0.0197(3) 0.0232(3) -0.0066(2) -0.0056(2) 0.0026(2)
Mo5 0.0199(3) 0.0219(3) 0.0189(3) -0.0054(2) -0.0036(2) 0.0040(2)
Mo11 0.0270(3) 0.0256(3) 0.0194(3) -0.0015(2) -0.0059(2) 0.0016(2)
Zn1 0.0197(6) 0.0260(6) 0.0177(6) 0.0010(4) 0.0003(4) 0.0052(4)
Zn2 0.0312(7) 0.0363(7) 0.0398(8) 0.0064(6) -0.0060(6) 0.0012(5)
Cr1 0.0104(4) 0.0140(4) 0.0109(5) 0.0002(4) -0.0014(4) 0.0007(3)
Cr2 0.0129(5) 0.0162(5) 0.0160(5) -0.0018(4) -0.0029(4) 0.0023(4)
O22 0.013(2) 0.019(2) 0.023(3) -0.0034(18) -0.0084(18) 0.0046(16)
O4 0.008(2) 0.019(2) 0.019(2) 0.0024(17) 0.0000(17) -0.0004(16)
O6 0.010(2) 0.018(2) 0.017(2) 0.0032(17) -0.0011(17) 0.0001(16)
O8 0.012(2) 0.015(2) 0.013(2) 0.0010(16) -0.0013(16) 0.0013(16)
O10 0.018(2) 0.020(2) 0.020(3) 0.0011(18) -0.0030(18) 0.0034(17)
O12 0.015(2) 0.016(2) 0.018(2) -0.0025(17) -0.0001(17) 0.0024(16)
O14 0.013(2) 0.015(2) 0.020(2) -0.0049(17) -0.0040(17) 0.0009(16)
O16 0.017(2) 0.018(2) 0.016(2) -0.0047(18) -0.0020(17) 0.0016(17)
O18 0.017(2) 0.017(2) 0.014(2) 0.0014(17) -0.0021(17) 0.0023(17)
O20 0.017(2) 0.020(2) 0.020(3) -0.0059(18) -0.0026(18) 0.0045(17)
O1 0.023(2) 0.023(2) 0.016(2) 0.0042(19) -0.0002(19) 0.0028(19)
O24 0.022(2) 0.024(2) 0.019(3) -0.0005(19) -0.0100(19) 0.0051(18)
O26 0.014(2) 0.018(2) 0.022(3) -0.0008(18) -0.0030(18) -0.0029(17)
O28 0.019(2) 0.015(2) 0.026(3) -0.0049(18) -0.0042(19) 0.0031(17)
O30 0.022(2) 0.021(2) 0.028(3) -0.0051(19) -0.010(2) 0.0048(18)
O32 0.027(3) 0.035(3) 0.023(3) 0.004(2) -0.009(2) 0.000(2)
O34 0.019(2) 0.021(2) 0.018(2) -0.0030(18) -0.0027(18) 0.0011(18)
O36 0.021(2) 0.019(2) 0.030(3) -0.0002(19) -0.005(2) 0.0085(18)
O38 0.018(2) 0.019(2) 0.025(3) -0.0063(19) -0.0059(19) 0.0039(18)
O40 0.024(2) 0.014(2) 0.028(3) -0.0057(19) -0.003(2) 0.0050(18)
O42 0.014(2) 0.022(2) 0.016(2) -0.0003(18) -0.0032(17) 0.0011(17)
O44 0.014(2) 0.021(2) 0.024(3) -0.0060(19) -0.0012(18) 0.0043(17)
O46 0.016(2) 0.025(2) 0.017(2) -0.0011(19) 0.0033(18) 0.0040(18)
O48 0.020(2) 0.018(2) 0.018(2) 0.0013(18) -0.0025(18) 0.0040(17)
O50 0.026(3) 0.019(2) 0.030(3) 0.002(2) -0.004(2) 0.0051(19)
O52 0.013(2) 0.026(2) 0.033(3) 0.005(2) 0.0013(19) -0.0009(18)
O54 0.016(2) 0.030(3) 0.036(3) -0.010(2) -0.011(2) 0.0042(19)
O56 0.021(2) 0.021(2) 0.026(3) -0.003(2) -0.0004(19) -0.0014(18)
O58 0.012(2) 0.030(3) 0.034(3) -0.001(2) -0.002(2) 0.0016(19)
O60 0.024(2) 0.021(2) 0.031(3) 0.009(2) -0.003(2) 0.0008(19)
O62 0.029(3) 0.031(3) 0.028(3) -0.013(2) -0.010(2) 0.011(2)
O2 0.032(3) 0.023(2) 0.034(3) 0.006(2) -0.012(2) 0.002(2)
O27 0.022(2) 0.025(2) 0.038(3) -0.003(2) -0.007(2) 0.0029(19)
O33 0.020(2) 0.032(3) 0.032(3) -0.007(2) -0.008(2) 0.004(2)
O17 0.028(3) 0.026(2) 0.026(3) -0.009(2) -0.005(2) 0.004(2)
O35 0.021(2) 0.032(3) 0.027(3) -0.004(2) -0.009(2) -0.002(2)
O9 0.026(3) 0.030(3) 0.035(3) -0.014(2) -0.007(2) 0.008(2)
O37 0.018(2) 0.024(2) 0.040(3) -0.002(2) -0.009(2) 0.0026(19)
O19 0.033(3) 0.036(3) 0.033(3) -0.023(2) -0.002(2) 0.008(2)
O39 0.014(2) 0.025(2) 0.037(3) -0.001(2) -0.005(2) -0.0005(18)
O5 0.033(3) 0.032(3) 0.037(3) -0.002(2) 0.003(2) 0.008(2)
O1W 0.036(3) 0.026(3) 0.037(3) 0.001(2) -0.009(2) 0.007(2)
O21 0.022(3) 0.024(2) 0.048(3) -0.001(2) -0.016(2) 0.0005(19)
O43 0.039(3) 0.033(3) 0.022(3) 0.003(2) -0.008(2) 0.006(2)
O11 0.024(3) 0.048(3) 0.027(3) -0.014(2) 0.005(2) -0.002(2)
O45 0.044(3) 0.041(3) 0.026(3) 0.004(2) -0.011(2) 0.001(2)
O23 0.036(3) 0.034(3) 0.022(3) -0.009(2) 0.001(2) 0.005(2)
O47 0.039(3) 0.042(3) 0.025(3) -0.013(2) -0.003(2) 0.006(2)
O3 0.028(3) 0.060(4) 0.023(3) -0.008(3) -0.006(2) 0.008(2)
O49 0.026(3) 0.031(3) 0.029(3) -0.011(2) -0.005(2) 0.007(2)
O25 0.032(3) 0.064(4) 0.029(3) -0.024(3) -0.005(2) 0.013(3)
O51 0.045(3) 0.028(3) 0.055(4) 0.004(3) 0.011(3) 0.002(2)
N1 0.023(3) 0.022(3) 0.039(4) 0.001(3) 0.006(3) 0.006(2)
N4 0.021(3) 0.036(3) 0.030(4) -0.007(3) -0.001(3) 0.000(3)
O13 0.056(4) 0.041(3) 0.027(3) 0.005(2) -0.019(3) -0.005(3)
O53 0.042(3) 0.032(3) 0.047(4) 0.011(3) 0.011(3) 0.014(2)
N6 0.025(3) 0.034(3) 0.018(3) -0.002(3) 0.000(2) 0.006(2)
N8 0.023(3) 0.037(3) 0.041(4) -0.017(3) -0.011(3) 0.002(3)
O2W 0.021(3) 0.056(4) 0.068(5) 0.026(3) -0.004(3) -0.004(3)
N10 0.019(3) 0.044(4) 0.022(3) -0.012(3) 0.002(2) 0.008(3)
N12 0.021(3) 0.018(3) 0.033(4) 0.002(2) -0.001(2) 0.008(2)
N3 0.018(3) 0.041(4) 0.026(3) -0.015(3) 0.002(2) 0.012(3)
O55 0.032(3) 0.039(3) 0.077(5) -0.015(3) -0.006(3) 0.009(3)
O7 0.055(4) 0.036(3) 0.059(4) -0.001(3) 0.007(3) 0.012(3)
N7 0.023(3) 0.043(4) 0.030(4) -0.010(3) -0.002(3) 0.007(3)
C1 0.013(3) 0.028(3) 0.029(4) -0.005(3) -0.006(3) 0.007(3)
N2 0.029(3) 0.050(4) 0.026(4) -0.015(3) -0.004(3) 0.010(3)
C4 0.029(4) 0.026(4) 0.022(4) 0.011(3) -0.002(3) -0.005(3)
C6 0.023(3) 0.018(3) 0.025(4) -0.001(3) -0.002(3) -0.003(3)
C8 0.028(4) 0.024(4) 0.029(4) -0.005(3) -0.002(3) 0.003(3)
C10 0.034(4) 0.049(5) 0.021(4) -0.002(3) 0.003(3) 0.003(4)
N9 0.036(4) 0.036(4) 0.030(4) -0.005(3) -0.002(3) 0.009(3)
C12 0.033(4) 0.029(4) 0.026(4) -0.012(3) -0.008(3) 0.005(3)
C14 0.024(4) 0.041(4) 0.035(5) 0.003(4) 0.008(3) -0.009(3)
C16 0.024(4) 0.022(3) 0.033(4) -0.010(3) -0.004(3) 0.002(3)
O3W 0.095(5) 0.045(4) 0.042(4) 0.001(3) -0.021(4) -0.005(3)
C18 0.020(3) 0.022(3) 0.044(5) -0.010(3) -0.003(3) 0.000(3)
C20 0.023(3) 0.018(3) 0.025(4) -0.002(3) -0.004(3) 0.003(3)
C22 0.019(3) 0.027(4) 0.021(4) -0.002(3) 0.003(3) 0.001(3)
C24 0.017(3) 0.031(4) 0.038(5) 0.002(3) -0.003(3) 0.001(3)
C26 0.017(3) 0.027(4) 0.029(4) -0.006(3) -0.003(3) 0.004(3)
N5 0.041(4) 0.026(3) 0.081(6) -0.011(4) -0.032(4) 0.005(3)
C28 0.024(4) 0.032(4) 0.024(4) -0.002(3) 0.002(3) -0.003(3)
C30 0.028(4) 0.032(4) 0.039(5) -0.005(3) -0.004(3) 0.000(3)
C32 0.024(4) 0.028(4) 0.045(5) -0.003(3) -0.008(3) 0.008(3)
C34 0.033(4) 0.024(4) 0.027(4) -0.004(3) -0.005(3) -0.005(3)
C36 0.021(4) 0.038(4) 0.020(4) -0.008(3) 0.002(3) 0.007(3)
C38 0.025(4) 0.036(4) 0.033(4) -0.006(3) -0.006(3) -0.001(3)
C40 0.021(4) 0.035(4) 0.026(4) -0.011(3) 0.003(3) 0.005(3)
C42 0.027(4) 0.033(4) 0.022(4) -0.009(3) -0.004(3) 0.002(3)
C44 0.029(4) 0.018(3) 0.037(5) -0.008(3) -0.007(3) 0.001(3)
C46 0.026(4) 0.031(4) 0.023(4) 0.003(3) 0.002(3) -0.001(3)
C48 0.023(4) 0.023(3) 0.033(4) -0.003(3) -0.004(3) 0.002(3)
C50 0.026(4) 0.056(5) 0.022(4) -0.012(4) 0.001(3) 0.004(3)
C52 0.027(4) 0.040(4) 0.024(4) -0.005(3) 0.001(3) 0.005(3)
O59 0.101(6) 0.143(7) 0.047(5) -0.004(5) -0.006(4) 0.097(6)
C54 0.024(4) 0.027(4) 0.023(4) -0.005(3) -0.002(3) 0.008(3)
C56 0.035(4) 0.036(4) 0.015(4) 0.001(3) 0.006(3) 0.002(3)
C58 0.025(4) 0.018(3) 0.036(4) -0.004(3) -0.003(3) 0.001(3)
C60 0.037(4) 0.028(4) 0.038(5) 0.002(3) 0.000(4) -0.001(3)
C62 0.029(4) 0.041(4) 0.024(4) -0.007(3) 0.003(3) 0.015(3)
C64 0.029(4) 0.034(4) 0.021(4) 0.001(3) 0.004(3) -0.003(3)
C66 0.021(4) 0.035(4) 0.033(4) -0.008(3) -0.010(3) 0.012(3)
C68 0.035(4) 0.027(4) 0.019(4) 0.001(3) -0.002(3) 0.010(3)
C70 0.023(4) 0.029(4) 0.026(4) -0.001(3) -0.004(3) 0.005(3)
C72 0.023(4) 0.027(4) 0.026(4) -0.009(3) 0.002(3) -0.001(3)
C74 0.028(4) 0.026(4) 0.049(5) 0.004(3) -0.005(4) 0.009(3)
C75 0.022(4) 0.030(4) 0.024(4) -0.004(3) -0.001(3) -0.002(3)
C19 0.029(4) 0.036(4) 0.025(4) -0.001(3) -0.001(3) 0.010(3)
C39 0.027(4) 0.032(4) 0.027(4) -0.012(3) -0.002(3) 0.007(3)
C5 0.038(4) 0.036(4) 0.025(4) 0.000(3) 0.004(3) 0.010(3)
C41 0.036(4) 0.035(4) 0.032(5) 0.001(3) 0.002(3) 0.015(3)
C21 0.026(4) 0.030(4) 0.030(4) -0.004(3) -0.002(3) 0.006(3)
C43 0.034(4) 0.039(4) 0.020(4) -0.006(3) -0.002(3) 0.003(3)
C11 0.027(4) 0.028(4) 0.038(5) -0.007(3) -0.006(3) 0.018(3)
C45 0.024(4) 0.046(4) 0.029(4) -0.018(3) -0.004(3) 0.003(3)
C23 0.023(4) 0.034(4) 0.039(5) -0.009(3) -0.006(3) -0.001(3)
C47 0.042(5) 0.030(4) 0.028(4) -0.001(3) -0.009(3) 0.010(3)
C3 0.018(3) 0.029(4) 0.036(4) -0.010(3) -0.006(3) 0.008(3)
C49 0.024(4) 0.021(3) 0.038(5) -0.006(3) -0.003(3) 0.003(3)
C25 0.024(3) 0.021(3) 0.021(4) 0.000(3) -0.003(3) 0.005(3)
C51 0.035(4) 0.028(4) 0.041(5) -0.005(3) -0.004(4) 0.009(3)
C13 0.029(4) 0.047(5) 0.024(4) -0.011(3) -0.005(3) 0.006(3)
C53 0.033(4) 0.040(4) 0.016(4) 0.001(3) -0.006(3) 0.011(3)
C27 0.024(4) 0.048(5) 0.026(4) -0.019(3) 0.000(3) 0.011(3)
C55 0.022(4) 0.027(4) 0.028(4) -0.004(3) 0.004(3) 0.001(3)
C7 0.036(5) 0.040(5) 0.044(5) -0.012(4) -0.004(4) 0.014(4)
O15 0.058(5) 0.186(8) 0.031(4) 0.018(4) 0.007(3) 0.074(5)
C57 0.025(4) 0.033(4) 0.041(5) -0.001(3) -0.006(3) 0.002(3)
C29 0.030(4) 0.034(4) 0.036(5) -0.009(3) -0.007(3) 0.005(3)
C59 0.025(4) 0.035(4) 0.044(5) -0.009(4) -0.007(3) 0.009(3)
C15 0.039(4) 0.033(4) 0.035(5) -0.008(3) -0.017(4) 0.005(3)
C61 0.033(4) 0.033(4) 0.045(5) -0.014(4) -0.009(4) 0.002(3)
C31 0.029(4) 0.037(4) 0.043(5) -0.014(4) -0.010(4) 0.010(3)
C63 0.028(4) 0.047(5) 0.034(5) -0.009(4) -0.002(3) 0.012(4)
C2 0.055(6) 0.067(6) 0.038(6) 0.010(5) 0.009(4) 0.027(5)
C65 0.038(5) 0.035(4) 0.043(5) -0.020(4) 0.002(4) 0.007(3)
N11 0.055(5) 0.049(4) 0.032(4) -0.003(3) -0.007(3) 0.030(4)
C33 0.026(4) 0.057(5) 0.029(4) -0.022(4) -0.002(3) 0.011(4)
C67 0.041(5) 0.043(5) 0.032(5) -0.010(4) -0.013(4) 0.010(4)
C17 0.033(4) 0.055(5) 0.024(4) 0.002(4) 0.003(3) 0.009(4)
O5W 0.061(5) 0.114(7) 0.131(9) 0.046(6) -0.004(5) -0.026(5)
C69 0.075(7) 0.050(5) 0.060(7) -0.030(5) -0.043(6) 0.022(5)
C35 0.033(4) 0.032(4) 0.066(6) -0.024(4) -0.002(4) -0.001(3)
C71 0.035(4) 0.041(4) 0.043(5) -0.017(4) -0.011(4) 0.007(4)
C9 0.044(6) 0.052(6) 0.088(9) 0.000(6) 0.012(6) 0.023(5)
C73 0.054(6) 0.052(5) 0.046(6) -0.026(4) -0.025(4) 0.024(4)
O6W 0.138(11) 0.164(11) 0.31(2) 0.034(12) -0.021(11) 0.026(9)
O7W 0.211(16) 0.157(13) 0.144(15) -0.019(11) -0.059(12) -0.054(11)
C37 0.036(5) 0.049(5) 0.046(6) -0.004(4) -0.009(4) 0.011(4)
O29 0.092(5) 0.062(4) 0.038(4) -0.012(3) -0.002(4) 0.032(4)

loop_
_atom_type_symbol
_atom_type_description
_atom_type_scat_dispersion_real
_atom_type_scat_dispersion_imag
_atom_type_scat_source
C C 0.0033 0.0016 'International Tables Vol C Tables 4.2.6.8 and 6.1.1.4'
H H 0.0000 0.0000 'International Tables Vol C Tables 4.2.6.8 and 6.1.1.4'
Cr Cr 0.3209 0.6236 'International Tables Vol C Tables 4.2.6.8 and 6.1.1.4'
Mo Mo -1.6832 0.6857 'International Tables Vol C Tables 4.2.6.8 and 6.1.1.4'
N N 0.0061 0.0033 'International Tables Vol C Tables 4.2.6.8 and 6.1.1.4'
O O 0.0106 0.0060 'International Tables Vol C Tables 4.2.6.8 and 6.1.1.4'
Zn Zn 0.2839 1.4301 'International Tables Vol C Tables 4.2.6.8 and 6.1.1.4'

loop_
_geom_angle_atom_site_label_1
_geom_angle_atom_site_label_2
_geom_angle_atom_site_label_3
_geom_angle
_geom_angle_site_symmetry_1
_geom_angle_site_symmetry_3
_geom_angle_publ_flag
O6 Mo1 O14 70.05(14) . . ?
O28 Mo1 O6 81.55(16) . . ?
O28 Mo1 O14 72.96(15) . . ?
O28 Mo1 O34 149.88(18) . . ?
O34 Mo1 O6 71.46(15) . . ?
O34 Mo1 O14 85.21(16) . . ?
O60 Mo1 O6 95.11(18) . . ?
O60 Mo1 O14 163.13(17) . . ?
O60 Mo1 O28 97.6(2) . . ?
O60 Mo1 O34 97.9(2) . . ?
O60 Mo1 O39 104.9(2) . . ?
O39 Mo1 O6 158.79(17) . . ?
O39 Mo1 O14 90.98(18) . . ?
O39 Mo1 O28 102.4(2) . . ?
O39 Mo1 O34 98.38(19) . . ?
O4 Mo4 O18 72.44(15) . . ?
O1 Mo4 O4 155.35(17) . . ?
O1 Mo4 O18 87.77(17) . . ?
O1 Mo4 O46 99.04(19) . . ?
O1 Mo4 O48 89.39(18) . . ?
O46 Mo4 O4 89.20(17) . . ?
O46 Mo4 O18 72.84(16) . . ?
O46 Mo4 O48 155.14(17) . . ?
O48 Mo4 O4 74.46(16) . . ?
O48 Mo4 O18 84.26(16) . . ?
O52 Mo4 O4 96.35(18) . . ?
O52 Mo4 O18 166.77(17) . . ?
O52 Mo4 O1 104.8(2) . . ?
O52 Mo4 O46 100.61(19) . . ?
O52 Mo4 O48 99.7(2) . . ?
O6 Mo6 O8 71.02(14) . . ?
O32 Mo6 O6 88.62(19) . . ?
O32 Mo6 O8 155.03(18) . . ?
O32 Mo6 O34 103.7(2) . . ?
O32 Mo6 O42 93.76(19) . . ?
O32 Mo6 O11 105.1(2) . . ?
O34 Mo6 O6 73.54(16) . . ?
O34 Mo6 O8 84.73(16) . . ?
O34 Mo6 O42 150.76(18) . . ?
O42 Mo6 O6 83.75(15) . . ?
O42 Mo6 O8 70.37(15) . . ?
O11 Mo6 O6 166.0(2) . . ?
O11 Mo6 O8 96.3(2) . . ?
O11 Mo6 O34 100.0(2) . . ?
O11 Mo6 O42 97.8(2) . . ?
O4 Mo8 O8 72.48(14) . . ?
O42 Mo8 O4 81.83(15) . . ?
O42 Mo8 O8 69.83(15) . . ?
O48 Mo8 O4 75.25(16) . . ?
O48 Mo8 O8 91.65(17) . . ?
O48 Mo8 O42 154.13(18) . . ?
O17 Mo8 O4 158.25(19) . . ?
O17 Mo8 O8 86.87(18) . . ?
O17 Mo8 O42 97.72(19) . . ?
O17 Mo8 O48 99.15(19) . . ?
O17 Mo8 O37 105.4(2) . . ?
O37 Mo8 O4 96.32(18) . . ?
O37 Mo8 O8 158.72(17) . . ?
O37 Mo8 O42 91.02(18) . . ?
O37 Mo8 O48 103.1(2) . . ?
O16 Mo10 O26 71.46(14) . . ?
O40 Mo10 O16 83.45(17) . . ?
O40 Mo10 O26 73.09(16) . . ?
O40 Mo10 O44 149.37(18) . . ?
O44 Mo10 O16 72.27(15) . . ?
O44 Mo10 O26 81.50(16) . . ?
O50 Mo10 O16 92.16(19) . . ?
O50 Mo10 O26 162.40(18) . . ?
O50 Mo10 O40 99.32(19) . . ?
O50 Mo10 O44 100.0(2) . . ?
O50 Mo10 O58 104.5(2) . . ?
O58 Mo10 O16 161.87(18) . . ?
O58 Mo10 O26 92.57(18) . . ?
O58 Mo10 O40 100.4(2) . . ?
O58 Mo10 O44 97.47(19) . . ?
O12 Mo12 O14 70.68(13) . . ?
O24 Mo12 O12 71.86(16) . . ?
O24 Mo12 O14 81.30(16) . . ?
O28 Mo12 O12 85.09(16) . . ?
O28 Mo12 O14 71.40(15) . . ?
O28 Mo12 O24 148.96(18) . . ?
O54 Mo12 O12 161.97(17) . . ?
O54 Mo12 O14 94.38(17) . . ?
O54 Mo12 O24 96.5(2) . . ?
O54 Mo12 O28 100.0(2) . . ?
O9 Mo12 O12 90.31(19) . . ?
O9 Mo12 O14 159.09(19) . . ?
O9 Mo12 O24 101.5(2) . . ?
O9 Mo12 O28 99.1(2) . . ?
O9 Mo12 O54 105.8(2) . . ?
O12 Mo3 O18 70.17(14) . . ?
O24 Mo3 O12 72.19(16) . . ?
O24 Mo3 O18 83.05(16) . . ?
O24 Mo3 O46 148.60(18) . . ?
O46 Mo3 O12 82.02(16) . . ?
O46 Mo3 O18 71.35(15) . . ?
O43 Mo3 O12 159.20(18) . . ?
O43 Mo3 O18 91.00(19) . . ?
O43 Mo3 O24 97.5(2) . . ?
O43 Mo3 O46 100.7(2) . . ?
O23 Mo3 O12 94.62(19) . . ?
O23 Mo3 O18 162.34(19) . . ?
O23 Mo3 O24 101.2(2) . . ?
O23 Mo3 O46 98.4(2) . . ?
O23 Mo3 O43 105.3(2) . . ?
O22 Mo7 O10 73.04(15) . . ?
O36 Mo7 O22 75.89(17) . . ?
O36 Mo7 O10 93.77(17) . . ?
O36 Mo7 O56 155.79(18) . . ?
O56 Mo7 O22 81.85(16) . . ?
O56 Mo7 O10 70.42(15) . . ?
O2 Mo7 O22 157.10(19) . . ?
O2 Mo7 O10 85.36(19) . . ?
O2 Mo7 O36 98.5(2) . . ?
O2 Mo7 O56 98.3(2) . . ?
O27 Mo7 O22 98.06(19) . . ?
O27 Mo7 O10 158.72(18) . . ?
O27 Mo7 O36 102.9(2) . . ?
O27 Mo7 O56 89.42(19) . . ?
O27 Mo7 O2 104.8(2) . . ?
O22 Mo2 O38 72.39(15) . . ?
O30 Mo2 O22 91.21(17) . . ?
O30 Mo2 O36 155.24(19) . . ?
O30 Mo2 O38 72.97(17) . . ?
O36 Mo2 O22 73.75(16) . . ?
O36 Mo2 O38 83.61(17) . . ?
O62 Mo2 O22 153.86(19) . . ?
O62 Mo2 O30 99.2(2) . . ?
O62 Mo2 O36 87.55(19) . . ?
O62 Mo2 O38 87.78(18) . . ?
O21 Mo2 O22 97.2(2) . . ?
O21 Mo2 O30 101.0(2) . . ?
O21 Mo2 O36 100.3(2) . . ?
O21 Mo2 O38 167.49(18) . . ?
O21 Mo2 O62 104.2(2) . . ?
O20 Mo9 O26 70.66(14) . . ?
O40 Mo9 O20 82.60(17) . . ?
O40 Mo9 O26 72.48(15) . . ?
O33 Mo9 O20 159.29(17) . . ?
O33 Mo9 O26 90.71(18) . . ?
O33 Mo9 O40 100.8(2) . . ?
O33 Mo9 O35 97.3(2) . . ?
O35 Mo9 O20 72.57(17) . . ?
O35 Mo9 O26 84.23(17) . . ?
O35 Mo9 O40 150.51(19) . . ?
O49 Mo9 O20 93.18(18) . . ?
O49 Mo9 O26 160.63(19) . . ?
O49 Mo9 O40 95.4(2) . . ?
O49 Mo9 O33 106.7(2) . . ?
O49 Mo9 O35 101.5(2) . . ?
O16 Mo5 O38 70.55(14) . . ?
O30 Mo5 O16 81.01(16) . . ?
O30 Mo5 O38 72.68(17) . . ?
O30 Mo5 O44 148.95(18) . . ?
O44 Mo5 O16 72.18(15) . . ?
O44 Mo5 O38 83.63(16) . . ?
O19 Mo5 O16 159.5(2) . . ?
O19 Mo5 O30 100.8(2) . . ?
O19 Mo5 O38 90.4(2) . . ?
O19 Mo5 O44 99.1(2) . . ?
O45 Mo5 O16 94.1(2) . . ?
O45 Mo5 O30 98.5(2) . . ?
O45 Mo5 O38 163.0(2) . . ?
O45 Mo5 O44 98.8(2) . . ?
O45 Mo5 O19 105.7(2) . . ?
O20 Mo11 O10 70.04(14) . . ?
O56 Mo11 O10 69.52(15) . . ?
O56 Mo11 O20 81.27(16) . . ?
O35 Mo11 O10 86.00(17) . . ?
O35 Mo11 O20 73.23(17) . . ?
O35 Mo11 O56 149.51(19) . . ?
O47 Mo11 O10 156.2(2) . . ?
O47 Mo11 O20 92.3(2) . . ?
O47 Mo11 O56 92.7(2) . . ?
O47 Mo11 O35 104.6(2) . . ?
O47 Mo11 O13 106.9(3) . . ?
O13 Mo11 O10 91.5(2) . . ?
O13 Mo11 O20 160.8(2) . . ?
O13 Mo11 O56 97.7(2) . . ?
O13 Mo11 O35 100.9(2) . . ?
O1 Zn1 O1 180.0 . 2_566 ?
O1 Zn1 N6 91.96(18) . 2_566 ?
O1 Zn1 N6 88.04(18) 2_566 2_566 ?
O1 Zn1 N6 91.96(18) 2_566 . ?
O1 Zn1 N6 88.03(18) . . ?
O1W Zn1 O1 87.89(17) 2_566 2_566 ?
O1W Zn1 O1 92.11(17) 2_566 . ?
O1W Zn1 O1 87.89(17) . . ?
O1W Zn1 O1 92.11(17) . 2_566 ?
O1W Zn1 O1W 180.0 2_566 . ?
O1W Zn1 N6 87.8(2) . . ?
O1W Zn1 N6 92.2(2) . 2_566 ?
O1W Zn1 N6 92.2(2) 2_566 . ?
O1W Zn1 N6 87.8(2) 2_566 2_566 ?
N6 Zn1 N6 180.0 . 2_566 ?
O2 Zn2 O2 180.0(2) . 2_666 ?
O2W Zn2 O2 87.37(19) 2_666 . ?
O2W Zn2 O2 87.37(19) . 2_666 ?
O2W Zn2 O2 92.63(19) 2_666 2_666 ?
O2W Zn2 O2 92.63(19) . . ?
O2W Zn2 O2W 180.0 2_666 . ?
O2W Zn2 O3W 90.8(3) . 2_666 ?
O2W Zn2 O3W 90.8(3) 2_666 . ?
O2W Zn2 O3W 89.2(3) 2_666 2_666 ?
O2W Zn2 O3W 89.2(3) . . ?
O3W Zn2 O2 87.2(2) . 2_666 ?
O3W Zn2 O2 87.2(2) 2_666 . ?
O3W Zn2 O2 92.8(2) . . ?
O3W Zn2 O2 92.8(2) 2_666 2_666 ?
O3W Zn2 O3W 180.0(3) . 2_666 ?
O4 Cr1 O6 99.50(17) . . ?
O4 Cr1 O8 83.41(17) . . ?
O4 Cr1 O12 97.33(17) . . ?
O4 Cr1 O14 177.41(16) . . ?
O4 Cr1 O18 83.36(17) . . ?
O6 Cr1 O8 82.88(16) . . ?
O6 Cr1 O14 82.35(16) . . ?
O8 Cr1 O14 95.07(16) . . ?
O12 Cr1 O6 93.81(17) . . ?
O12 Cr1 O8 176.69(16) . . ?
O12 Cr1 O14 84.31(16) . . ?
O18 Cr1 O6 176.75(18) . . ?
O18 Cr1 O8 99.03(16) . . ?
O18 Cr1 O12 84.26(17) . . ?
O18 Cr1 O14 94.83(17) . . ?
O22 Cr2 O10 83.53(17) . . ?
O22 Cr2 O16 98.34(17) . . ?
O22 Cr2 O20 97.98(17) . . ?
O22 Cr2 O26 177.52(17) . . ?
O10 Cr2 O16 177.90(18) . . ?
O10 Cr2 O26 94.30(17) . . ?
O16 Cr2 O26 83.85(17) . . ?
O20 Cr2 O10 83.41(17) . . ?
O20 Cr2 O16 95.37(17) . . ?
O20 Cr2 O26 82.93(17) . . ?
O38 Cr2 O22 83.25(17) . . ?
O38 Cr2 O10 97.67(17) . . ?
O38 Cr2 O16 83.51(17) . . ?
O38 Cr2 O20 178.46(18) . . ?
O38 Cr2 O26 95.87(17) . . ?
Mo2 O22 Mo7 96.79(16) . . ?
Cr2 O22 Mo7 103.38(17) . . ?
Cr2 O22 Mo2 105.21(18) . . ?
Mo4 O4 Mo8 95.48(15) . . ?
Cr1 O4 Mo4 105.48(18) . . ?
Cr1 O4 Mo8 103.64(17) . . ?
Mo6 O6 Mo1 92.83(14) . . ?
Cr1 O6 Mo1 104.37(17) . . ?
Cr1 O6 Mo6 103.41(16) . . ?
Mo8 O8 Mo6 100.24(15) . . ?
Cr1 O8 Mo6 102.66(15) . . ?
Cr1 O8 Mo8 100.23(16) . . ?
Mo7 O10 Mo11 100.62(16) . . ?
Cr2 O10 Mo7 99.79(18) . . ?
Cr2 O10 Mo11 102.61(16) . . ?
Mo3 O12 Mo12 93.35(15) . . ?
Cr1 O12 Mo12 104.02(16) . . ?
Cr1 O12 Mo3 103.19(16) . . ?
Mo1 O14 Mo12 91.47(13) . . ?
Cr1 O14 Mo1 103.22(17) . . ?
Cr1 O14 Mo12 100.96(16) . . ?
Mo10 O16 Mo5 94.16(14) . . ?
Cr2 O16 Mo10 103.50(18) . . ?
Cr2 O16 Mo5 102.49(16) . . ?
Mo4 O18 Mo3 92.68(14) . . ?
Cr1 O18 Mo4 98.51(17) . . ?
Cr1 O18 Mo3 102.38(16) . . ?
Mo11 O20 Mo9 92.20(16) . . ?
Cr2 O20 Mo9 104.24(17) . . ?
Cr2 O20 Mo11 103.94(17) . . ?
Mo4 O1 Zn1 176.1(3) . . ?
Mo3 O24 Mo12 116.6(2) . . ?
Mo9 O26 Mo10 91.03(14) . . ?
Cr2 O26 Mo10 101.16(17) . . ?
Cr2 O26 Mo9 102.13(16) . . ?
Mo1 O28 Mo12 119.66(19) . . ?
Mo2 O30 Mo5 118.8(2) . . ?
Mo6 O34 Mo1 117.7(2) . . ?
Mo7 O36 Mo2 110.58(18) . . ?
Mo5 O38 Mo2 91.86(15) . . ?
Cr2 O38 Mo2 98.53(16) . . ?
Cr2 O38 Mo5 103.44(17) . . ?
Mo10 O40 Mo9 118.13(19) . . ?
Mo6 O42 Mo8 115.58(18) . . ?
Mo5 O44 Mo10 115.82(18) . . ?
Mo4 O46 Mo3 120.09(19) . . ?
Mo8 O48 Mo4 110.78(18) . . ?
Mo11 O56 Mo7 115.43(19) . . ?
Mo7 O2 Zn2 169.9(3) . . ?
Mo11 O35 Mo9 117.6(2) . . ?
Zn1 O1W H1WA 94.2 . . ?
Zn1 O1W H1WB 94.2 . . ?
H1WA O1W H1WB 104.6 . . ?
C18 N1 H1 116.2 . . ?
C34 N1 H1 116.2 . . ?
C34 N1 C18 127.5(6) . . ?
C4 N4 C14 118.7(6) . . ?
C68 N6 Zn1 120.3(4) . . ?
C68 N6 C5 116.2(6) . . ?
C5 N6 Zn1 123.1(5) . . ?
C50 N8 C15 122.3(6) . . ?
Zn2 O2W H2WA 125.3 . . ?
Zn2 O2W H2WB 126.3 . . ?
H2WA O2W H2WB 104.5 . . ?
C72 N10 H10 115.7 . . ?
C17 N10 H10 115.7 . . ?
C17 N10 C72 128.6(6) . . ?
C20 N12 H12A 116.0 . . ?
C54 N12 H12A 116.0 . . ?
C54 N12 C20 127.9(5) . . ?
C36 N3 H3 115.7 . . ?
C21 N3 H3 115.7 . . ?
C21 N3 C36 128.6(6) . . ?
C32 N7 C10 120.1(6) . . ?
C24 C1 C54 123.9(6) . . ?
C24 C1 C53 118.2(6) . . ?
C53 C1 C54 117.9(6) . . ?
C63 N2 C71 120.1(7) . . ?
N4 C4 H4 118.6 . . ?
N4 C4 C64 122.7(6) . . ?
C64 C4 H4 118.6 . . ?
C60 C6 C34 117.9(6) . . ?
C64 C6 C34 123.9(6) . . ?
C64 C6 C60 118.1(6) . . ?
O5 C8 C26 119.8(6) . . ?
O5 C8 C25 120.4(6) . . ?
C25 C8 C26 119.6(6) . . ?
N7 C10 H10A 119.4 . . ?
N7 C10 C53 121.2(7) . . ?
C53 C10 H10A 119.4 . . ?
C52 N9 H9A 116.7 . . ?
C67 N9 H9A 116.7 . . ?
C67 N9 C52 126.7(6) . . ?
C16 C12 H12 121.4 . . ?
C50 C12 H12 121.4 . . ?
C50 C12 C16 117.3(7) . . ?
N4 C14 H14 119.2 . . ?
N4 C14 C60 121.6(7) . . ?
C60 C14 H14 119.2 . . ?
C12 C16 C21 122.0(6) . . ?
C43 C16 C12 120.4(6) . . ?
C43 C16 C21 117.5(6) . . ?
Zn2 O3W H3WA 115.1 . . ?
Zn2 O3W H3WB 116.8 . . ?
H3WA O3W H3WB 97.1 . . ?
C30 C18 N1 122.6(7) . . ?
C57 C18 N1 117.2(6) . . ?
C57 C18 C30 120.3(6) . . ?
C58 C20 N12 123.6(6) . . ?
C49 C20 N12 116.7(5) . . ?
C49 C20 C58 119.6(6) . . ?
C40 C22 C75 123.2(6) . . ?
C40 C22 C45 118.4(6) . . ?
C45 C22 C75 118.3(6) . . ?
C1 C24 H24 120.4 . . ?
C1 C24 C32 119.1(7) . . ?
C32 C24 H24 120.4 . . ?
C19 C26 C8 117.8(6) . . ?
C39 C26 C8 123.4(6) . . ?
C39 C26 C19 118.2(6) . . ?
C9 N5 C69 122.0(8) . . ?
C56 C28 C17 122.7(6) . . ?
C41 C28 C56 117.8(6) . . ?
C41 C28 C17 119.4(6) . . ?
C18 C30 H30 121.0 . . ?
C74 C30 C18 118.0(7) . . ?
C74 C30 H30 121.0 . . ?
N7 C32 C24 122.1(6) . . ?
N7 C32 H32 118.9 . . ?
C24 C32 H32 118.9 . . ?
O51 C34 N1 124.2(6) . . ?
O51 C34 C6 118.7(6) . . ?
N1 C34 C6 117.1(6) . . ?
C42 C36 N3 123.0(6) . . ?
C42 C36 C27 119.2(6) . . ?
C27 C36 N3 117.8(6) . . ?
C23 C38 H38 119.8 . . ?
C57 C38 H38 119.8 . . ?
C57 C38 C23 120.4(7) . . ?
C22 C40 H40 118.8 . . ?
C22 C40 C42 122.3(6) . . ?
C42 C40 H40 118.8 . . ?
C36 C42 H42 120.5 . . ?
C40 C42 C36 119.0(7) . . ?
C40 C42 H42 120.5 . . ?
C58 C44 H44 119.4 . . ?
C58 C44 C25 121.2(6) . . ?
C25 C44 H44 119.4 . . ?
C72 C46 H46 119.9 . . ?
C3 C46 H46 119.9 . . ?
C3 C46 C72 120.1(6) . . ?
C49 C48 H48 119.6 . . ?
C49 C48 C25 120.9(6) . . ?
C25 C48 H48 119.6 . . ?
N8 C50 C12 121.5(7) . . ?
N8 C50 H50 119.2 . . ?
C12 C50 H50 119.2 . . ?
N9 C52 C51 116.5(7) . . ?
C65 C52 N9 124.8(6) . . ?
C65 C52 C51 118.7(7) . . ?
O53 C54 N12 125.5(6) . . ?
O53 C54 C1 120.7(6) . . ?
N12 C54 C1 113.9(5) . . ?
C28 C56 H56 120.6 . . ?
C68 C56 C28 118.7(6) . . ?
C68 C56 H56 120.6 . . ?
C20 C58 H58 120.1 . . ?
C44 C58 C20 119.8(6) . . ?
C44 C58 H58 120.1 . . ?
C6 C60 H60 120.1 . . ?
C14 C60 C6 119.7(7) . . ?
C14 C60 H60 120.1 . . ?
C19 C62 H62 119.8 . . ?
C19 C62 C11 120.3(6) . . ?
C11 C62 H62 119.8 . . ?
C4 C64 H64 120.4 . . ?
C6 C64 C4 119.1(6) . . ?
C6 C64 H64 120.4 . . ?
C70 C66 H66 119.4 . . ?
C70 C66 C72 121.2(6) . . ?
C72 C66 H66 119.4 . . ?
N6 C68 C56 124.3(6) . . ?
N6 C68 H68 117.8 . . ?
C56 C68 H68 117.8 . . ?
C66 C70 H70 119.4 . . ?
C66 C70 C55 121.1(7) . . ?
C55 C70 H70 119.4 . . ?
N10 C72 C46 123.0(6) . . ?
C66 C72 N10 118.3(6) . . ?
C66 C72 C46 118.7(6) . . ?
C30 C74 H74 119.0 . . ?
C23 C74 C30 122.0(7) . . ?
C23 C74 H74 119.0 . . ?
O3 C75 C22 121.0(6) . . ?
O3 C75 C55 119.1(6) . . ?
C22 C75 C55 120.0(6) . . ?
C26 C19 H19 119.7 . . ?
C62 C19 C26 120.7(7) . . ?
C62 C19 H19 119.7 . . ?
C26 C39 H39 119.1 . . ?
C47 C39 C26 121.9(6) . . ?
C47 C39 H39 119.1 . . ?
N6 C5 H5 118.8 . . ?
N6 C5 C41 122.5(7) . . ?
C41 C5 H5 118.8 . . ?
C28 C41 C5 120.3(6) . . ?
C28 C41 H41 119.8 . . ?
C5 C41 H41 119.8 . . ?
O25 C21 N3 125.1(6) . . ?
O25 C21 C16 120.1(7) . . ?
N3 C21 C16 114.8(6) . . ?
C16 C43 H43 120.4 . . ?
C16 C43 C15 119.2(7) . . ?
C15 C43 H43 120.4 . . ?
C62 C11 C47 120.1(6) . . ?
C62 C11 N11 124.2(6) . . ?
C47 C11 N11 115.7(7) . . ?
C22 C45 H45 119.9 . . ?
C27 C45 C22 120.1(7) . . ?
C27 C45 H45 119.9 . . ?
C38 C23 C61 121.4(7) . . ?
C74 C23 C38 119.5(6) . . ?
C74 C23 C61 119.1(7) . . ?
C39 C47 C11 118.9(7) . . ?
C39 C47 H47 120.6 . . ?
C11 C47 H47 120.6 . . ?
C46 C3 H3A 119.8 . . ?
C46 C3 C55 120.4(6) . . ?
C55 C3 H3A 119.8 . . ?
C20 C49 H49 120.0 . . ?
C48 C49 C20 120.0(6) . . ?
C48 C49 H49 120.0 . . ?
C44 C25 C8 123.5(6) . . ?
C48 C25 C8 118.0(6) . . ?
C48 C25 C44 118.5(6) . . ?
C52 C51 H51 120.1 . . ?
C59 C51 C52 119.9(7) . . ?
C59 C51 H51 120.1 . . ?
C7 C13 C33 118.5(7) . . ?
C7 C13 C67 116.4(7) . . ?
C33 C13 C67 125.0(6) . . ?
C1 C53 H53 120.4 . . ?
C10 C53 C1 119.2(6) . . ?
C10 C53 H53 120.4 . . ?
C36 C27 H27 119.5 . . ?
C45 C27 C36 120.9(6) . . ?
C45 C27 H27 119.5 . . ?
C70 C55 C75 117.7(6) . . ?
C70 C55 C3 118.4(6) . . ?
C3 C55 C75 123.6(6) . . ?
C13 C7 H7 120.3 . . ?
C63 C7 C13 119.4(7) . . ?
C63 C7 H7 120.3 . . ?
C18 C57 H57 120.0 . . ?
C38 C57 C18 119.9(7) . . ?
C38 C57 H57 120.0 . . ?
C59 C29 C61 122.8(6) . . ?
C59 C29 C35 117.3(7) . . ?
C35 C29 C61 119.8(7) . . ?
C51 C59 C29 122.2(7) . . ?
C51 C59 H59 118.9 . . ?
C29 C59 H59 118.9 . . ?
N8 C15 C43 119.2(7) . . ?
N8 C15 H15 120.4 . . ?
C43 C15 H15 120.4 . . ?
O7 C61 C23 119.0(7) . . ?
O7 C61 C29 120.5(7) . . ?
C29 C61 C23 120.3(6) . . ?
C2 C31 C73 118.7(7) . . ?
C2 C31 C37 118.0(8) . . ?
C73 C31 C37 123.1(7) . . ?
N2 C63 C7 122.0(7) . . ?
N2 C63 H63 119.0 . . ?
C7 C63 H63 119.0 . . ?
C31 C2 H2 120.1 . . ?
C31 C2 C9 119.9(9) . . ?
C9 C2 H2 120.1 . . ?
C52 C65 H65 119.8 . . ?
C35 C65 C52 120.4(7) . . ?
C35 C65 H65 119.8 . . ?
C11 N11 H11 115.0 . . ?
C37 N11 C11 130.0(7) . . ?
C37 N11 H11 115.0 . . ?
C13 C33 H33 120.5 . . ?
C71 C33 C13 119.0(7) . . ?
C71 C33 H33 120.5 . . ?
O55 C67 N9 124.1(8) . . ?
O55 C67 C13 119.4(7) . . ?
N9 C67 C13 116.6(6) . . ?
N10 C17 C28 117.1(6) . . ?
O15 C17 N10 123.4(7) . . ?
O15 C17 C28 119.5(7) . . ?
H5WA O5W H5WB 104.5 . . ?
N5 C69 H69 119.1 . . ?
N5 C69 C73 121.9(9) . . ?
C73 C69 H69 119.1 . . ?
C29 C35 H35 119.2 . . ?
C65 C35 C29 121.6(7) . . ?
C65 C35 H35 119.2 . . ?
N2 C71 C33 120.8(7) . . ?
N2 C71 H71 119.6 . . ?
C33 C71 H71 119.6 . . ?
N5 C9 C2 119.3(8) . . ?
N5 C9 H9 120.4 . . ?
C2 C9 H9 120.4 . . ?
C31 C73 H73 120.9 . . ?
C69 C73 C31 118.2(8) . . ?
C69 C73 H73 120.9 . . ?
O59 C37 C31 117.5(7) . . ?
O59 C37 N11 123.3(8) . . ?
N11 C37 C31 119.2(8) . . ?
H29A O29 H29B 104.5 . . ?

loop_
_geom_bond_atom_site_label_1
_geom_bond_atom_site_label_2
_geom_bond_distance
_geom_bond_site_symmetry_2
_geom_bond_publ_flag
Mo1 O6 2.285(4) . ?
Mo1 O14 2.287(4) . ?
Mo1 O28 1.904(4) . ?
Mo1 O34 1.960(4) . ?
Mo1 O60 1.713(4) . ?
Mo1 O39 1.720(4) . ?
Mo4 O4 2.103(4) . ?
Mo4 O18 2.288(4) . ?
Mo4 O1 1.742(4) . ?
Mo4 O46 1.893(4) . ?
Mo4 O48 1.996(4) . ?
Mo4 O52 1.719(4) . ?
Mo6 O6 2.253(4) . ?
Mo6 O8 2.263(4) . ?
Mo6 O32 1.698(4) . ?
Mo6 O34 1.882(4) . ?
Mo6 O42 2.016(4) . ?
Mo6 O11 1.706(5) . ?
Mo8 O4 2.184(4) . ?
Mo8 O8 2.244(4) . ?
Mo8 O42 2.072(4) . ?
Mo8 O48 1.859(4) . ?
Mo8 O17 1.709(4) . ?
Mo8 O37 1.718(4) . ?
Mo10 O16 2.270(4) . ?
Mo10 O26 2.314(4) . ?
Mo10 O40 1.886(4) . ?
Mo10 O44 1.969(4) . ?
Mo10 O50 1.705(4) . ?
Mo10 O58 1.714(4) . ?
Mo12 O12 2.283(4) . ?
Mo12 O14 2.338(4) . ?
Mo12 O24 1.956(4) . ?
Mo12 O28 1.926(4) . ?
Mo12 O54 1.711(4) . ?
Mo12 O9 1.687(4) . ?
Mo3 O12 2.278(4) . ?
Mo3 O18 2.313(4) . ?
Mo3 O24 1.944(4) . ?
Mo3 O46 1.949(4) . ?
Mo3 O43 1.699(4) . ?
Mo3 O23 1.692(4) . ?
Mo7 O22 2.158(4) . ?
Mo7 O10 2.254(4) . ?
Mo7 O36 1.856(4) . ?
Mo7 O56 2.082(4) . ?
Mo7 O2 1.735(4) . ?
Mo7 O27 1.724(4) . ?
Mo2 O22 2.108(4) . ?
Mo2 O30 1.886(4) . ?
Mo2 O36 2.022(4) . ?
Mo2 O38 2.304(4) . ?
Mo2 O62 1.736(4) . ?
Mo2 O21 1.715(4) . ?
Mo9 O20 2.274(4) . ?
Mo9 O26 2.296(4) . ?
Mo9 O40 1.948(5) . ?
Mo9 O33 1.719(4) . ?
Mo9 O35 1.931(4) . ?
Mo9 O49 1.704(4) . ?
Mo5 O16 2.278(4) . ?
Mo5 O30 1.939(4) . ?
Mo5 O38 2.278(4) . ?
Mo5 O44 1.962(4) . ?
Mo5 O19 1.704(4) . ?
Mo5 O45 1.687(5) . ?
Mo11 O10 2.308(4) . ?
Mo11 O20 2.271(4) . ?
Mo11 O56 2.071(4) . ?
Mo11 O35 1.897(4) . ?
Mo11 O47 1.692(4) . ?
Mo11 O13 1.702(5) . ?
Zn1 O1 2.156(4) . ?
Zn1 O1 2.156(4) 2_566 ?
Zn1 O1W 2.127(6) 2_566 ?
Zn1 O1W 2.127(6) . ?
Zn1 N6 2.163(5) . ?
Zn1 N6 2.163(5) 2_566 ?
Zn2 O2 2.135(4) 2_666 ?
Zn2 O2 2.135(4) . ?
Zn2 O2W 2.038(5) 2_666 ?
Zn2 O2W 2.038(5) . ?
Zn2 O3W 2.117(6) . ?
Zn2 O3W 2.117(6) 2_666 ?
Cr1 O4 1.948(4) . ?
Cr1 O6 1.976(4) . ?
Cr1 O8 1.988(4) . ?
Cr1 O12 1.973(4) . ?
Cr1 O14 2.009(4) . ?
Cr1 O18 1.960(4) . ?
Cr2 O22 1.968(4) . ?
Cr2 O10 1.975(4) . ?
Cr2 O16 1.990(4) . ?
Cr2 O20 1.975(4) . ?
Cr2 O26 2.016(4) . ?
Cr2 O38 1.961(4) . ?
O5 C8 1.208(8) . ?
O1W H1WA 0.8491 . ?
O1W H1WB 0.8506 . ?
O3 C75 1.212(8) . ?
O25 C21 1.208(8) . ?
O51 C34 1.228(8) . ?
N1 H1 0.8600 . ?
N1 C18 1.416(8) . ?
N1 C34 1.336(8) . ?
N4 C4 1.311(8) . ?
N4 C14 1.356(9) . ?
O53 C54 1.210(7) . ?
N6 C68 1.330(8) . ?
N6 C5 1.370(8) . ?
N8 C50 1.329(9) . ?
N8 C15 1.333(9) . ?
O2W H2WA 0.8502 . ?
O2W H2WB 0.8499 . ?
N10 H10 0.8600 . ?
N10 C72 1.395(8) . ?
N10 C17 1.350(9) . ?
N12 H12A 0.8600 . ?
N12 C20 1.416(8) . ?
N12 C54 1.362(8) . ?
N3 H3 0.8600 . ?
N3 C36 1.409(8) . ?
N3 C21 1.352(9) . ?
O55 C67 1.212(8) . ?
O7 C61 1.240(8) . ?
N7 C10 1.340(9) . ?
N7 C32 1.315(9) . ?
C1 C24 1.379(9) . ?
C1 C54 1.517(8) . ?
C1 C53 1.398(9) . ?
N2 C63 1.320(9) . ?
N2 C71 1.343(8) . ?
C4 H4 0.9300 . ?
C4 C64 1.389(9) . ?
C6 C34 1.523(9) . ?
C6 C60 1.389(9) . ?
C6 C64 1.370(9) . ?
C8 C26 1.496(8) . ?
C8 C25 1.492(9) . ?
C10 H10A 0.9300 . ?
C10 C53 1.383(9) . ?
N9 H9A 0.8600 . ?
N9 C52 1.401(9) . ?
N9 C67 1.339(9) . ?
C12 H12 0.9300 . ?
C12 C16 1.401(9) . ?
C12 C50 1.373(9) . ?
C14 H14 0.9300 . ?
C14 C60 1.367(9) . ?
C16 C21 1.509(9) . ?
C16 C43 1.369(10) . ?
O3W H3WA 0.9859 . ?
O3W H3WB 0.9960 . ?
C18 C30 1.413(9) . ?
C18 C57 1.381(10) . ?
C20 C58 1.397(8) . ?
C20 C49 1.389(9) . ?
C22 C40 1.374(9) . ?
C22 C75 1.490(9) . ?
C22 C45 1.396(9) . ?
C24 H24 0.9300 . ?
C24 C32 1.390(9) . ?
C26 C19 1.398(9) . ?
C26 C39 1.379(9) . ?
N5 C69 1.310(11) . ?
N5 C9 1.306(12) . ?
C28 C56 1.391(9) . ?
C28 C41 1.373(9) . ?
C28 C17 1.493(9) . ?
C30 H30 0.9300 . ?
C30 C74 1.385(9) . ?
C32 H32 0.9300 . ?
C36 C42 1.388(8) . ?
C36 C27 1.396(10) . ?
C38 H38 0.9300 . ?
C38 C23 1.391(9) . ?
C38 C57 1.379(9) . ?
C40 H40 0.9300 . ?
C40 C42 1.382(9) . ?
C42 H42 0.9300 . ?
C44 H44 0.9300 . ?
C44 C58 1.375(9) . ?
C44 C25 1.398(9) . ?
C46 H46 0.9300 . ?
C46 C72 1.408(9) . ?
C46 C3 1.392(9) . ?
C48 H48 0.9300 . ?
C48 C49 1.387(9) . ?
C48 C25 1.388(8) . ?
C50 H50 0.9300 . ?
C52 C51 1.402(9) . ?
C52 C65 1.387(10) . ?
O59 C37 1.232(10) . ?
C56 H56 0.9300 . ?
C56 C68 1.385(9) . ?
C58 H58 0.9300 . ?
C60 H60 0.9300 . ?
C62 H62 0.9300 . ?
C62 C19 1.370(8) . ?
C62 C11 1.376(10) . ?
C64 H64 0.9300 . ?
C66 H66 0.9300 . ?
C66 C70 1.363(9) . ?
C66 C72 1.389(9) . ?
C68 H68 0.9300 . ?
C70 H70 0.9300 . ?
C70 C55 1.402(8) . ?
C74 H74 0.9300 . ?
C74 C23 1.363(10) . ?
C75 C55 1.495(9) . ?
C19 H19 0.9300 . ?
C39 H39 0.9300 . ?
C39 C47 1.376(8) . ?
C5 H5 0.9300 . ?
C5 C41 1.377(9) . ?
C41 H41 0.9300 . ?
C43 H43 0.9300 . ?
C43 C15 1.395(9) . ?
C11 C47 1.395(9) . ?
C11 N11 1.420(8) . ?
C45 H45 0.9300 . ?
C45 C27 1.370(9) . ?
C23 C61 1.509(9) . ?
C47 H47 0.9300 . ?
C3 H3A 0.9300 . ?
C3 C55 1.402(10) . ?
C49 H49 0.9300 . ?
C51 H51 0.9300 . ?
C51 C59 1.368(10) . ?
C13 C7 1.380(9) . ?
C13 C33 1.389(10) . ?
C13 C67 1.528(10) . ?
C53 H53 0.9300 . ?
C27 H27 0.9300 . ?
C7 H7 0.9300 . ?
C7 C63 1.369(10) . ?
O15 C17 1.216(9) . ?
C57 H57 0.9300 . ?
C29 C59 1.383(9) . ?
C29 C61 1.479(10) . ?
C29 C35 1.397(9) . ?
C59 H59 0.9300 . ?
C15 H15 0.9300 . ?
C31 C2 1.359(10) . ?
C31 C73 1.390(11) . ?
C31 C37 1.515(10) . ?
C63 H63 0.9300 . ?
C2 H2 0.9300 . ?
C2 C9 1.392(12) . ?
C65 H65 0.9300 . ?
C65 C35 1.371(10) . ?
N11 H11 0.8600 . ?
N11 C37 1.263(9) . ?
C33 H33 0.9300 . ?
C33 C71 1.386(10) . ?
O5W H5WA 0.8497 . ?
O5W H5WB 0.8505 . ?
C69 H69 0.9300 . ?
C69 C73 1.357(10) . ?
C35 H35 0.9300 . ?
C71 H71 0.9300 . ?
C9 H9 0.9300 . ?
C73 H73 0.9300 . ?
O29 H29A 0.8498 . ?
O29 H29B 0.8499 . ?

loop_
_geom_torsion_atom_site_label_1
_geom_torsion_atom_site_label_2
_geom_torsion_atom_site_label_3
_geom_torsion_atom_site_label_4
_geom_torsion
_geom_torsion_site_symmetry_1
_geom_torsion_site_symmetry_2
_geom_torsion_site_symmetry_3
_geom_torsion_site_symmetry_4
_geom_torsion_publ_flag
Zn1 N6 C68 C56 169.4(6) . . . . ?
Zn1 N6 C5 C41 -168.5(6) . . . . ?
O22 Mo7 O36 Mo2 14.07(18) . . . . ?
O22 Mo7 O2 Zn2 123.5(14) . . . . ?
O22 Mo2 O30 Mo5 -88.2(2) . . . . ?
O4 Mo4 O46 Mo3 87.7(2) . . . . ?
O4 Mo8 O48 Mo4 -16.37(18) . . . . ?
O6 Mo6 O34 Mo1 18.9(2) . . . . ?
O8 Mo6 O34 Mo1 90.7(2) . . . . ?
O8 Mo8 O48 Mo4 -87.8(2) . . . . ?
O10 Mo7 O36 Mo2 85.5(2) . . . . ?
O10 Mo7 O2 Zn2 142.8(16) . . . . ?
O10 Mo11 O35 Mo9 -89.1(2) . . . . ?
O16 Mo10 O40 Mo9 -93.1(2) . . . . ?
O18 Mo4 O46 Mo3 15.9(2) . . . . ?
O20 Mo11 O35 Mo9 -18.7(2) . . . . ?
O1 Mo4 O46 Mo3 -68.9(3) . . . . ?
O26 Mo10 O40 Mo9 -20.5(2) . . . . ?
O32 Mo6 O34 Mo1 -65.5(3) . . . . ?
O36 Mo7 O2 Zn2 49.7(16) . . . . ?
O36 Mo2 O30 Mo5 -36.7(5) . . . . ?
O38 Mo2 O30 Mo5 -17.1(2) . . . . ?
O42 Mo6 O34 Mo1 59.4(4) . . . . ?
O42 Mo8 O48 Mo4 -44.8(5) . . . . ?
O44 Mo10 O40 Mo9 -55.8(5) . . . . ?
O48 Mo4 O46 Mo3 39.6(5) . . . . ?
O50 Mo10 O40 Mo9 175.8(2) . . . . ?
O52 Mo4 O46 Mo3 -176.0(2) . . . . ?
O56 Mo7 O36 Mo2 37.8(5) . . . . ?
O56 Mo7 O2 Zn2 -147.8(16) . . . . ?
O56 Mo11 O35 Mo9 -53.2(5) . . . . ?
O58 Mo10 O40 Mo9 69.0(3) . . . . ?
O62 Mo2 O30 Mo5 67.7(3) . . . . ?
O2 Mo7 O36 Mo2 171.4(2) . . . . ?
O27 Mo7 O36 Mo2 -81.1(2) . . . . ?
O27 Mo7 O2 Zn2 -56.2(16) . . . . ?
O17 Mo8 O48 Mo4 -174.9(2) . . . . ?
O37 Mo8 O48 Mo4 76.8(2) . . . . ?
O5 C8 C26 C19 -27.9(11) . . . . ?
O5 C8 C26 C39 142.6(8) . . . . ?
O5 C8 C25 C44 158.1(7) . . . . ?
O5 C8 C25 C48 -19.3(11) . . . . ?
O21 Mo2 O30 Mo5 174.2(3) . . . . ?
O11 Mo6 O34 Mo1 -173.8(3) . . . . ?
O47 Mo11 O35 Mo9 69.3(3) . . . . ?
O3 C75 C55 C70 -23.2(10) . . . . ?
O3 C75 C55 C3 150.1(7) . . . . ?
N1 C18 C30 C74 178.7(7) . . . . ?
N1 C18 C57 C38 179.8(6) . . . . ?
N4 C4 C64 C6 0.7(11) . . . . ?
N4 C14 C60 C6 0.5(12) . . . . ?
O13 Mo11 O35 Mo9 -179.8(3) . . . . ?
N6 C5 C41 C28 -1.4(13) . . . . ?
N12 C20 C58 C44 177.7(7) . . . . ?
N12 C20 C49 C48 -177.9(6) . . . . ?
N3 C36 C42 C40 -178.9(6) . . . . ?
N3 C36 C27 C45 179.9(7) . . . . ?
N7 C10 C53 C1 2.8(12) . . . . ?
C1 C24 C32 N7 0.0(11) . . . . ?
C4 N4 C14 C60 0.3(11) . . . . ?
C8 C26 C19 C62 170.3(7) . . . . ?
C8 C26 C39 C47 -169.4(7) . . . . ?
C10 N7 C32 C24 -0.3(12) . . . . ?
N9 C52 C51 C59 179.1(7) . . . . ?
N9 C52 C65 C35 -177.7(8) . . . . ?
C12 C16 C21 O25 -150.6(7) . . . . ?
C12 C16 C21 N3 30.8(9) . . . . ?
C12 C16 C43 C15 -3.7(11) . . . . ?
C14 N4 C4 C64 -1.0(11) . . . . ?
C16 C12 C50 N8 -0.6(11) . . . . ?
C16 C43 C15 N8 2.6(11) . . . . ?
C18 N1 C34 O51 -5.6(13) . . . . ?
C18 N1 C34 C6 171.8(7) . . . . ?
C18 C30 C74 C23 1.0(12) . . . . ?
C20 N12 C54 O53 5.7(12) . . . . ?
C20 N12 C54 C1 -173.0(6) . . . . ?
C22 C40 C42 C36 -0.2(11) . . . . ?
C22 C75 C55 C70 157.8(6) . . . . ?
C22 C75 C55 C3 -28.9(10) . . . . ?
C22 C45 C27 C36 -1.8(11) . . . . ?
C24 C1 C54 O53 -151.8(7) . . . . ?
C24 C1 C54 N12 27.0(10) . . . . ?
C24 C1 C53 C10 -3.1(11) . . . . ?
C26 C8 C25 C44 -26.9(10) . . . . ?
C26 C8 C25 C48 155.7(7) . . . . ?
C26 C39 C47 C11 0.2(11) . . . . ?
N5 C69 C73 C31 1.2(13) . . . . ?
C28 C56 C68 N6 0.0(12) . . . . ?
C30 C18 C57 C38 -0.5(11) . . . . ?
C30 C74 C23 C38 0.5(12) . . . . ?
C30 C74 C23 C61 178.4(7) . . . . ?
C32 N7 C10 C53 -1.1(12) . . . . ?
C34 N1 C18 C30 29.1(11) . . . . ?
C34 N1 C18 C57 -151.2(8) . . . . ?
C34 C6 C60 C14 176.5(7) . . . . ?
C34 C6 C64 C4 -177.0(7) . . . . ?
C36 N3 C21 O25 0.9(12) . . . . ?
C36 N3 C21 C16 179.5(6) . . . . ?
C38 C23 C61 O7 147.8(8) . . . . ?
C38 C23 C61 C29 -35.6(11) . . . . ?
C40 C22 C75 O3 149.0(7) . . . . ?
C40 C22 C75 C55 -32.0(10) . . . . ?
C40 C22 C45 C27 2.6(11) . . . . ?
C42 C36 C27 C45 0.0(11) . . . . ?
C46 C3 C55 C70 -1.6(10) . . . . ?
C46 C3 C55 C75 -174.8(7) . . . . ?
C50 N8 C15 C43 -0.6(11) . . . . ?
C50 C12 C16 C21 -179.0(6) . . . . ?
C50 C12 C16 C43 2.7(10) . . . . ?
C52 N9 C67 O55 0.1(13) . . . . ?
C52 N9 C67 C13 179.0(7) . . . . ?
C52 C51 C59 C29 -1.6(12) . . . . ?
C52 C65 C35 C29 -1.0(13) . . . . ?
C54 N12 C20 C58 19.8(11) . . . . ?
C54 N12 C20 C49 -164.8(7) . . . . ?
C54 C1 C24 C32 179.5(7) . . . . ?
C54 C1 C53 C10 179.0(7) . . . . ?
C56 C28 C41 C5 -1.5(12) . . . . ?
C56 C28 C17 N10 -29.4(12) . . . . ?
C56 C28 C17 O15 148.9(9) . . . . ?
C58 C20 C49 C48 -2.3(11) . . . . ?
C58 C44 C25 C8 -178.7(7) . . . . ?
C58 C44 C25 C48 -1.2(11) . . . . ?
C60 C6 C34 O51 -7.0(11) . . . . ?
C60 C6 C34 N1 175.5(7) . . . . ?
C60 C6 C64 C4 0.2(11) . . . . ?
C62 C11 C47 C39 -1.9(12) . . . . ?
C62 C11 N11 C37 4.9(14) . . . . ?
C64 C6 C34 O51 170.2(7) . . . . ?
C64 C6 C34 N1 -7.4(11) . . . . ?
C64 C6 C60 C14 -0.8(11) . . . . ?
C66 C70 C55 C75 175.3(7) . . . . ?
C66 C70 C55 C3 1.7(11) . . . . ?
C68 N6 C5 C41 3.6(11) . . . . ?
C70 C66 C72 N10 179.0(6) . . . . ?
C70 C66 C72 C46 -1.5(11) . . . . ?
C72 N10 C17 C28 174.9(6) . . . . ?
C72 N10 C17 O15 -3.2(14) . . . . ?
C72 C46 C3 C55 -0.1(11) . . . . ?
C72 C66 C70 C55 -0.2(11) . . . . ?
C74 C23 C61 O7 -30.1(11) . . . . ?
C74 C23 C61 C29 146.5(8) . . . . ?
C75 C22 C40 C42 -176.8(6) . . . . ?
C75 C22 C45 C27 178.0(6) . . . . ?
C19 C26 C39 C47 1.0(11) . . . . ?
C19 C62 C11 C47 2.3(12) . . . . ?
C19 C62 C11 N11 -174.5(7) . . . . ?
C39 C26 C19 C62 -0.6(11) . . . . ?
C5 N6 C68 C56 -2.9(11) . . . . ?
C41 C28 C56 C68 2.2(11) . . . . ?
C41 C28 C17 N10 152.9(8) . . . . ?
C41 C28 C17 O15 -28.9(13) . . . . ?
C21 N3 C36 C42 2.8(11) . . . . ?
C21 N3 C36 C27 -177.1(7) . . . . ?
C21 C16 C43 C15 177.9(6) . . . . ?
C43 C16 C21 O25 27.8(10) . . . . ?
C43 C16 C21 N3 -150.8(7) . . . . ?
C11 C62 C19 C26 -1.0(12) . . . . ?
C11 N11 C37 O59 -16.7(17) . . . . ?
C11 N11 C37 C31 161.5(8) . . . . ?
C45 C22 C40 C42 -1.7(11) . . . . ?
C45 C22 C75 O3 -26.2(10) . . . . ?
C45 C22 C75 C55 152.8(6) . . . . ?
C23 C38 C57 C18 2.0(11) . . . . ?
C47 C11 N11 C37 -172.1(9) . . . . ?
C3 C46 C72 N10 -178.9(7) . . . . ?
C3 C46 C72 C66 1.6(10) . . . . ?
C49 C20 C58 C44 2.4(11) . . . . ?
C49 C48 C25 C8 178.9(7) . . . . ?
C49 C48 C25 C44 1.3(11) . . . . ?
C25 C8 C26 C19 157.1(7) . . . . ?
C25 C8 C26 C39 -32.5(10) . . . . ?
C25 C44 C58 C20 -0.7(11) . . . . ?
C25 C48 C49 C20 0.4(11) . . . . ?
C51 C52 C65 C35 0.6(12) . . . . ?
C13 C7 C63 N2 2.6(13) . . . . ?
C13 C33 C71 N2 2.0(12) . . . . ?
C53 C1 C24 C32 1.7(10) . . . . ?
C53 C1 C54 O53 26.0(10) . . . . ?
C53 C1 C54 N12 -155.2(7) . . . . ?
C27 C36 C42 C40 1.0(10) . . . . ?
C7 C13 C33 C71 -2.4(11) . . . . ?
C7 C13 C67 O55 0.5(11) . . . . ?
C7 C13 C67 N9 -178.5(7) . . . . ?
C57 C18 C30 C74 -1.0(11) . . . . ?
C57 C38 C23 C74 -2.0(11) . . . . ?
C57 C38 C23 C61 -179.9(7) . . . . ?
C59 C29 C61 O7 156.5(8) . . . . ?
C59 C29 C61 C23 -19.9(12) . . . . ?
C59 C29 C35 C65 0.1(13) . . . . ?
C15 N8 C50 C12 -0.4(11) . . . . ?
C61 C29 C59 C51 -174.4(8) . . . . ?
C61 C29 C35 C65 175.9(8) . . . . ?
C31 C2 C9 N5 2.3(15) . . . . ?
C63 N2 C71 C33 0.6(11) . . . . ?
C2 C31 C73 C69 0.8(13) . . . . ?
C2 C31 C37 O59 1.0(13) . . . . ?
C2 C31 C37 N11 -177.3(9) . . . . ?
C65 C52 C51 C59 0.7(12) . . . . ?
N11 C11 C47 C39 175.2(7) . . . . ?
C33 C13 C7 C63 0.2(12) . . . . ?
C33 C13 C67 O55 179.2(8) . . . . ?
C33 C13 C67 N9 0.3(11) . . . . ?
C67 N9 C52 C51 -157.6(7) . . . . ?
C67 N9 C52 C65 20.8(13) . . . . ?
C67 C13 C7 C63 179.0(7) . . . . ?
C67 C13 C33 C71 178.9(7) . . . . ?
C17 N10 C72 C46 15.8(12) . . . . ?
C17 N10 C72 C66 -164.7(7) . . . . ?
C17 C28 C56 C68 -175.6(7) . . . . ?
C17 C28 C41 C5 176.3(8) . . . . ?
C69 N5 C9 C2 -0.4(15) . . . . ?
C35 C29 C59 C51 1.2(12) . . . . ?
C35 C29 C61 O7 -19.0(12) . . . . ?
C35 C29 C61 C23 164.5(7) . . . . ?
C71 N2 C63 C7 -3.0(12) . . . . ?
C9 N5 C69 C73 -1.4(14) . . . . ?
C73 C31 C2 C9 -2.5(14) . . . . ?
C73 C31 C37 O59 176.4(9) . . . . ?
C73 C31 C37 N11 -1.9(13) . . . . ?
C37 C31 C2 C9 173.1(8) . . . . ?
C37 C31 C73 C69 -174.6(8) . . . . ?
